data_7713291
loop_
_publ_author_name
'Pan, Xue-Wei'
'Li, Qing-Qing'
'Zhai, Lu'
'Zhang, Jin'
'Liu, Wen-Long'
'Ren, Xiao-Ming'

_publ_section_title
;
 Organic-inorganic haloargentate hybrids of
 [Me-dabco]Ag<sub>2</sub>X<sub>3</sub> (X = I or Br) with halide ions
 manipulating the crystal structure, phase transition, and dielectric
 behavior.
;
_journal_name_full 'Dalton transactions (Cambridge, England : 2003)'
_journal_paper_doi 10.1039/d3dt01366a
_journal_year 2023
_chemical_formula_moiety '4(C7 H15 Ag2 Br3 N2), 2(C7 H15 Ag4 Br6 N2), C7 H14.637 N2, C7 H16 N2'
_chemical_formula_sum 'C56 H120.65 Ag16 Br24 N16'
_chemical_formula_weight 4662.09
_space_group_crystal_system monoclinic
_space_group_IT_number 4
_space_group_name_Hall 'P 2yb'
_space_group_name_H-M_alt 'P 1 21 1'
_atom_sites_solution_hydrogens geom
_audit_creation_date 2023-03-27
_audit_creation_method
;
Olex2 1.3
(compiled 2020.11.12 svn.r5f609507 for OlexSys, GUI svn.r6408)
;
_audit_update_record
;
2023-03-27 deposited with the CCDC.	2023-06-12 downloaded from the CCDC.
;
_cell_angle_alpha 90
_cell_angle_beta 90.169(3)
_cell_angle_gamma 90
_cell_formula_units_Z 2
_cell_length_a 20.6830(17)
_cell_length_b 7.4510(6)
_cell_length_c 34.055(3)
_cell_measurement_reflns_used 9891
_cell_measurement_temperature 100.0
_cell_measurement_theta_max 26.753
_cell_measurement_theta_min 2.660
_cell_volume 5248.2(8)
_computing_cell_refinement 'SAINT V8.40B (?, 2016)'
_computing_data_reduction 'SAINT V8.40B (?, 2016)'
_computing_molecular_graphics 'Olex2 1.3 (Dolomanov et al., 2009)'
_computing_publication_material 'Olex2 1.3 (Dolomanov et al., 2009)'
_computing_structure_refinement 'SHELXL 2014/7 (Sheldrick, 2015)'
_diffrn_ambient_temperature 100.0
_diffrn_detector 'Bruker APEX2 area detector'
_diffrn_detector_area_resol_mean 7.9
_diffrn_detector_type 'CCD area detector'
_diffrn_measured_fraction_theta_full 0.999
_diffrn_measured_fraction_theta_max 0.995
_diffrn_measurement_device 'three-circle diffractometer'
_diffrn_measurement_device_type 'Bruker APEX2 microsource'
_diffrn_measurement_method '\w and \f scans'
_diffrn_radiation_monochromator 'mirror optics'
_diffrn_radiation_probe x-ray
_diffrn_radiation_type MoK\a
_diffrn_radiation_wavelength 0.71073
_diffrn_reflns_av_R_equivalents 0.0500
_diffrn_reflns_av_unetI/netI 0.0813
_diffrn_reflns_Laue_measured_fraction_full 0.999
_diffrn_reflns_Laue_measured_fraction_max 0.995
_diffrn_reflns_limit_h_max 26
_diffrn_reflns_limit_h_min -25
_diffrn_reflns_limit_k_max 9
_diffrn_reflns_limit_k_min -9
_diffrn_reflns_limit_l_max 43
_diffrn_reflns_limit_l_min -44
_diffrn_reflns_number 49598
_diffrn_reflns_point_group_measured_fraction_full 0.999
_diffrn_reflns_point_group_measured_fraction_max 0.995
_diffrn_reflns_theta_full 25.242
_diffrn_reflns_theta_max 27.495
_diffrn_reflns_theta_min 1.969
_diffrn_source 'microfocus sealed X-ray tube'
_diffrn_source_current 40.0
_diffrn_source_power 2.0
_diffrn_source_type 'Incoatec I\ms'
_diffrn_source_voltage 50.0
_exptl_absorpt_coefficient_mu 12.088
_exptl_absorpt_correction_T_max 0.7456
_exptl_absorpt_correction_T_min 0.3235
_exptl_absorpt_correction_type multi-scan
_exptl_absorpt_process_details
;
SADABS-2016/2 (Bruker,2016/2) was used for absorption correction.
wR2(int) was 0.1467 before and 0.0736 after correction.
The Ratio of minimum to maximum transmission is 0.4339.
The \l/2 correction factor is Not present.
;
_exptl_crystal_colour colourless
_exptl_crystal_colour_primary colourless
_exptl_crystal_density_diffrn 2.950
_exptl_crystal_description needle
_exptl_crystal_F_000 4321
_exptl_crystal_size_max 0.5
_exptl_crystal_size_mid 0.15
_exptl_crystal_size_min 0.15
_refine_diff_density_max 1.167
_refine_diff_density_min -1.125
_refine_diff_density_rms 0.230
_refine_ls_abs_structure_details
;
 Refined as an inversion twin.
;
_refine_ls_abs_structure_Flack 0.056(10)
_refine_ls_extinction_coef 0.00055(4)
_refine_ls_extinction_expression Fc^*^=kFc[1+0.001xFc^2^\l^3^/sin(2\q)]^-1/4^
_refine_ls_extinction_method 'SHELXL-2014/7 (Sheldrick 2014'
_refine_ls_goodness_of_fit_ref 1.030
_refine_ls_hydrogen_treatment constr
_refine_ls_matrix_type full
_refine_ls_number_parameters 1129
_refine_ls_number_reflns 22445
_refine_ls_number_restraints 1147
_refine_ls_restrained_S_all 1.045
_refine_ls_R_factor_all 0.0787
_refine_ls_R_factor_gt 0.0488
_refine_ls_shift/su_max 0.001
_refine_ls_shift/su_mean 0.000
_refine_ls_structure_factor_coef Fsqd
_refine_ls_weighting_details 'w=1/[\s^2^(Fo^2^)+(0.0380P)^2^+10.2348P] where P=(Fo^2^+2Fc^2^)/3'
_refine_ls_weighting_scheme calc
_refine_ls_wR_factor_gt 0.1021
_refine_ls_wR_factor_ref 0.1169
_reflns_Friedel_coverage 0.857
_reflns_Friedel_fraction_full 1.000
_reflns_Friedel_fraction_max 0.995
_reflns_number_gt 16452
_reflns_number_total 22445
_reflns_threshold_expression 'I > 2\s(I)'
_cod_data_source_file d3dt01366a2.cif
_cod_data_source_block agbr
_cod_original_cell_volume 5248.1(8)
_cod_database_code 7713291
_shelx_shelxl_version_number 2014/7
_shelx_space_group_comment
;
The symmetry employed for this shelxl refinement is uniquely defined
by the following loop, which should always be used as a source of
symmetry information in preference to the above space-group names.
They are only intended as comments.
;
_olex2_refinement_description
;
1. Twinned data refinement
 Scales: 0.944(10)
 0.056(10)
2. Fixed Uiso
 At 1.2 times of:
  All C(H) groups, All C(H,H) groups, All N(H,H) groups
 At 1.5 times of:
  All C(H,H,H) groups
3. Rigid body (RIGU) restrains
 All non-hydrogen atoms
 with sigma for 1-2 distances of 0.001 and sigma for 1-3 distances of 0.001
4. Others
 Sof(C49A)=Sof(H49C)=Sof(H49D)=Sof(C48A)=Sof(H48C)=Sof(C50A)=Sof(H50C)=
 Sof(H50D)=Sof(C51A)=Sof(H51C)=Sof(H51D)=Sof(C53A)=Sof(H53C)=Sof(H53D)=
 Sof(C52A)=Sof(H52C)=Sof(H52D)=1-FVAR(1)
 Sof(C48)=Sof(H48A)=Sof(H48B)=Sof(C49)=Sof(H49A)=Sof(H49B)=Sof(C50)=Sof(H50A)=
 Sof(H50B)=Sof(C51)=Sof(H51A)=Sof(H51B)=Sof(C52)=Sof(H52A)=Sof(H52B)=Sof(C53)=
 Sof(H53A)=Sof(H53B)=FVAR(1)
 Sof(H15A)=Sof(C45A)=Sof(H45C)=Sof(H45D)=Sof(C46A)=Sof(H46C)=Sof(H46D)=
 Sof(C42A)=Sof(H42C)=Sof(H42D)=Sof(C41A)=Sof(H41C)=Sof(H41D)=Sof(C43A)=
 Sof(H43C)=Sof(H43D)=Sof(C44A)=Sof(H44C)=Sof(H44D)=1-FVAR(2)
 Sof(C41)=Sof(H41A)=Sof(H41B)=Sof(C42)=Sof(H42A)=Sof(H42B)=Sof(C43)=Sof(H43A)=
 Sof(H43B)=Sof(C44)=Sof(H44A)=Sof(H44B)=Sof(C45)=Sof(H45A)=Sof(H45B)=Sof(C46)=
 Sof(H46A)=Sof(H46B)=Sof(H15)=FVAR(2)
5.a Ternary CH refined with riding coordinates:
 N15(H15), N15(H15A)
5.b Secondary CH2 refined with riding coordinates:
 C1(H1A,H1B), C2(H2A,H2B), C4(H4A,H4B), C5(H5A,H5B), C6(H6A,H6B), C7(H7A,H7B),
 C8(H8A,H8B), C9(H9A,H9B), C10(H10A,H10B), C11(H11A,H11B), C12(H12A,H12B),
 C15(H15B,H15C), C16(H16A,H16B), C17(H17A,H17B), C18(H18A,H18B), C21(H21A,H21B),
  C22(H22A,H22B), C23(H23A,H23B), C24(H24A,H24B), C25(H25A,H25B), C26(H26A,
 H26B), C28(H28A,H28B), C29(H29A,H29B), C30(H30A,H30B), C31(H31A,H31B),
 C32(H32A,H32B), C33(H33A,H33B), C35(H35A,H35B), C36(H36A,H36B), C37(H37A,H37B),
  C38(H38A,H38B), C39(H39A,H39B), C40(H40A,H40B), C41(H41A,H41B), C42(H42A,
 H42B), C43(H43A,H43B), C44(H44A,H44B), C45(H45A,H45B), C46(H46A,H46B),
 C48(H48A,H48B), C49(H49A,H49B), C50(H50A,H50B), C51(H51A,H51B), C52(H52A,H52B),
  C53(H53A,H53B), C0AA(H0AA,H0AB), C1AA(H1AA,H1AB), C2AA(H2AA,H2AB), C49A(H49C,
 H49D), C50A(H50C,H50D), C51A(H51C,H51D), C53A(H53C,H53D), C52A(H52C,H52D),
 C45A(H45C,H45D), C46A(H46C,H46D), C42A(H42C,H42D), C41A(H41C,H41D), C43A(H43C,
 H43D), C44A(H44C,H44D)
5.c Aromatic/amide H refined with riding coordinates:
 C48A(H48C)
5.d Idealised Me refined as rotating group:
 C3(H3A,H3B,H3C), C13(H13A,H13B,H13C), C14(H14A,H14B,H14C), C19(H19A,H19B,
 H19C), C20(H20A,H20B,H20C), C27(H27A,H27B,H27C), C34(H34A,H34B,H34C), C47(H47A,
 H47B,H47C)
;
_olex2_submission_special_instructions 'No special instructions were received'

loop_
_space_group_symop_operation_xyz
'x, y, z'
'-x, y+1/2, -z'

loop_
_atom_site_label
_atom_site_type_symbol
_atom_site_fract_x
_atom_site_fract_y
_atom_site_fract_z
_atom_site_U_iso_or_equiv
_atom_site_adp_type
_atom_site_occupancy
_atom_site_site_symmetry_order
_atom_site_calc_flag
_atom_site_refinement_flags_posn
_atom_site_refinement_flags_adp
_atom_site_refinement_flags_occupancy
_atom_site_disorder_assembly
_atom_site_disorder_group
Ag1 Ag 0.60315(6) 0.44326(18) 0.97175(4) 0.0493(3) Uani 1 1 d . U . . .
Ag2 Ag 0.52800(7) 0.98724(19) 0.99341(5) 0.0583(4) Uani 1 1 d . U . . .
Ag3 Ag 0.10315(6) 0.55799(17) 0.52831(4) 0.0488(4) Uani 1 1 d . U . . .
Ag4 Ag 0.02802(7) 0.01386(19) 0.50658(5) 0.0579(4) Uani 1 1 d . U . . .
Ag5 Ag 0.39629(6) 0.48158(16) 0.48226(4) 0.0441(3) Uani 1 1 d . U . . .
Ag6 Ag 0.46304(7) 1.02297(18) 0.49822(4) 0.0532(4) Uani 1 1 d . U . . .
Ag7 Ag 0.80507(6) 0.96041(18) 0.29138(4) 0.0493(3) Uani 1 1 d . U . . .
Ag8 Ag 0.69507(8) 1.0480(2) 0.22429(5) 0.0609(4) Uani 1 1 d . U . . .
Ag9 Ag 0.67030(7) 0.6713(2) 0.26440(5) 0.0590(4) Uani 1 1 d . U . . .
Ag10 Ag 0.76779(7) 1.4071(2) 0.23700(5) 0.0556(4) Uani 1 1 d . U . . .
Ag11 Ag 0.30499(6) 0.04076(18) 0.20861(4) 0.0495(3) Uani 1 1 d . U . . .
Ag12 Ag 0.17033(8) 0.3299(2) 0.23564(5) 0.0599(4) Uani 1 1 d . U . . .
Ag13 Ag 0.19506(8) -0.0468(2) 0.27568(5) 0.0607(4) Uani 1 1 d . U . . .
Ag14 Ag 0.26775(7) -0.4059(2) 0.26298(5) 0.0568(4) Uani 1 1 d . U . . .
Ag15 Ag 0.89624(6) 0.51924(16) 0.01772(4) 0.0439(3) Uani 1 1 d . U . . .
Ag16 Ag 0.96303(7) -0.02203(19) 0.00178(4) 0.0538(4) Uani 1 1 d . U . . .
Br1 Br 0.61918(8) 0.7793(2) 0.95663(5) 0.0414(4) Uani 1 1 d . U . . .
Br2 Br 0.50095(8) 0.2623(2) 0.93894(5) 0.0455(4) Uani 1 1 d . U . . .
Br3 Br 0.59162(9) 0.2592(2) 1.03849(5) 0.0463(4) Uani 1 1 d . U . . .
Br4 Br 0.11912(8) 0.2214(2) 0.54337(5) 0.0418(4) Uani 1 1 d . U . . .
Br5 Br 0.09169(9) 0.7418(2) 0.46148(5) 0.0463(4) Uani 1 1 d . U . . .
Br6 Br 0.00104(8) 0.7389(2) 0.56113(5) 0.0454(4) Uani 1 1 d . U . . .
Br7 Br 0.40589(9) 0.2861(2) 0.54622(5) 0.0466(4) Uani 1 1 d . U . . .
Br8 Br 0.37248(8) 0.8100(2) 0.46309(6) 0.0462(4) Uani 1 1 d . U . . .
Br9 Br 0.49487(7) 1.2852(2) 0.44484(5) 0.0354(3) Uani 1 1 d . U . . .
Br10 Br 0.64808(9) 0.3188(2) 0.27404(5) 0.0473(4) Uani 1 1 d . U . . .
Br11 Br 0.58806(8) 0.8418(2) 0.21769(6) 0.0490(4) Uani 1 1 d . U . . .
Br12 Br 0.71014(9) 0.8205(3) 0.33130(6) 0.0526(4) Uani 1 1 d . U . . .
Br13 Br 0.85758(9) 1.2731(2) 0.28327(6) 0.0489(4) Uani 1 1 d . U . . .
Br14 Br 0.74239(10) 1.2626(2) 0.16676(5) 0.0529(5) Uani 1 1 d . U . . .
Br15 Br 0.79209(8) 1.7657(2) 0.22148(5) 0.0386(4) Uani 1 1 d . U . . .
Br16 Br 0.08800(8) 0.1592(2) 0.28238(6) 0.0489(4) Uani 1 1 d . U . . .
Br17 Br 0.24235(10) -0.2615(3) 0.33320(5) 0.0531(5) Uani 1 1 d . U . . .
Br18 Br 0.21009(9) 0.1802(3) 0.16866(6) 0.0528(5) Uani 1 1 d . U . . .
Br19 Br 0.35752(9) -0.2721(2) 0.21656(6) 0.0492(4) Uani 1 1 d . U . . .
Br20 Br 0.29198(7) -0.7649(2) 0.27853(5) 0.0382(4) Uani 1 1 d . U . . .
Br21 Br 0.14800(9) 0.6820(2) 0.22602(5) 0.0471(4) Uani 1 1 d . U . . .
Br22 Br 0.87237(8) 0.1908(2) 0.03687(6) 0.0464(4) Uani 1 1 d . U . . .
Br23 Br 0.99495(7) -0.2842(2) 0.05517(5) 0.0356(3) Uani 1 1 d . U . . .
Br24 Br 0.90590(9) 0.7150(2) -0.04627(5) 0.0457(4) Uani 1 1 d . U . . .
C1 C 0.7417(7) 0.182(2) 0.8773(5) 0.046(2) Uani 1 1 d . U . . .
H1A H 0.7323 0.0594 0.8674 0.055 Uiso 1 1 calc R U . . .
H1B H 0.7513 0.2598 0.8546 0.055 Uiso 1 1 calc R U . . .
C2 C 0.6824(8) 0.255(3) 0.8998(5) 0.049(2) Uani 1 1 d . U . . .
H2A H 0.6620 0.3523 0.8843 0.059 Uiso 1 1 calc R U . . .
H2B H 0.6502 0.1580 0.9032 0.059 Uiso 1 1 calc R U . . .
C3 C 0.8550(7) 0.089(2) 0.8844(5) 0.040(3) Uani 1 1 d . U . . .
H3A H 0.8448 -0.0371 0.8788 0.060 Uiso 1 1 calc R U . . .
H3B H 0.8928 0.0948 0.9018 0.060 Uiso 1 1 calc R U . . .
H3C H 0.8644 0.1517 0.8598 0.060 Uiso 1 1 calc R U . . .
C4 C 0.7539(8) 0.449(2) 0.9329(5) 0.046(2) Uani 1 1 d . U . . .
H4A H 0.7645 0.5059 0.9585 0.055 Uiso 1 1 calc R U . . .
H4B H 0.7395 0.5455 0.9148 0.055 Uiso 1 1 calc R U . . .
C5 C 0.7798(7) 0.075(2) 0.9409(5) 0.042(2) Uani 1 1 d . U . . .
H5A H 0.8182 0.0622 0.9582 0.050 Uiso 1 1 calc R U . . .
H5B H 0.7643 -0.0463 0.9339 0.050 Uiso 1 1 calc R U . . .
C6 C 0.7272(8) 0.176(2) 0.9626(5) 0.043(2) Uani 1 1 d . U . . .
H6A H 0.6917 0.0919 0.9691 0.052 Uiso 1 1 calc R U . . .
H6B H 0.7449 0.2242 0.9874 0.052 Uiso 1 1 calc R U . . .
C7 C 0.3144(8) 0.636(2) 0.5844(5) 0.045(2) Uani 1 1 d . U . . .
H7A H 0.3298 0.5691 0.6077 0.054 Uiso 1 1 calc R U . . .
H7B H 0.3489 0.6354 0.5643 0.054 Uiso 1 1 calc R U . . .
C8 C 0.2528(7) 0.550(2) 0.5680(5) 0.046(2) Uani 1 1 d . U . . .
H8A H 0.2630 0.4906 0.5427 0.055 Uiso 1 1 calc R U . . .
H8B H 0.2379 0.4561 0.5865 0.055 Uiso 1 1 calc R U . . .
C9 C 0.2807(8) 0.925(2) 0.5599(5) 0.044(2) Uani 1 1 d . U . . .
H9A H 0.3192 0.9371 0.5430 0.053 Uiso 1 1 calc R U . . .
H9B H 0.2656 1.0463 0.5671 0.053 Uiso 1 1 calc R U . . .
C10 C 0.2265(8) 0.824(2) 0.5373(5) 0.044(2) Uani 1 1 d . U . . .
H10A H 0.1912 0.9086 0.5306 0.053 Uiso 1 1 calc R U . . .
H10B H 0.2440 0.7748 0.5125 0.053 Uiso 1 1 calc R U . . .
C11 C 0.2413(7) 0.819(3) 0.6225(5) 0.048(2) Uani 1 1 d . U . . .
H11A H 0.2331 0.9404 0.6333 0.057 Uiso 1 1 calc R U . . .
H11B H 0.2506 0.7373 0.6447 0.057 Uiso 1 1 calc R U . . .
C12 C 0.1820(8) 0.754(3) 0.6004(5) 0.049(2) Uani 1 1 d . U . . .
H12A H 0.1595 0.6614 0.6161 0.059 Uiso 1 1 calc R U . . .
H12B H 0.1518 0.8553 0.5962 0.059 Uiso 1 1 calc R U . . .
C13 C 0.3548(7) 0.910(2) 0.6153(5) 0.040(3) Uani 1 1 d . U . . .
H13A H 0.3635 0.8487 0.6402 0.061 Uiso 1 1 calc R U . . .
H13B H 0.3454 1.0371 0.6205 0.061 Uiso 1 1 calc R U . . .
H13C H 0.3927 0.9010 0.5983 0.061 Uiso 1 1 calc R U . . .
C14 C 0.6535(7) 0.895(2) 0.1120(5) 0.045(3) Uani 1 1 d . U . . .
H14A H 0.6441 0.8281 0.1361 0.067 Uiso 1 1 calc R U . . .
H14B H 0.6147 0.8998 0.0955 0.067 Uiso 1 1 calc R U . . .
H14C H 0.6669 1.0174 0.1188 0.067 Uiso 1 1 calc R U . . .
C15 C 0.2674(8) 0.216(2) 0.4722(5) 0.043(2) Uani 1 1 d . U . . .
H15B H 0.2472 0.2714 0.4956 0.051 Uiso 1 1 calc R U . . .
H15C H 0.3009 0.1303 0.4814 0.051 Uiso 1 1 calc R U . . .
C16 C 0.2682(7) 0.178(3) 0.3887(5) 0.050(2) Uani 1 1 d . U . . .
H16A H 0.2643 0.2339 0.3624 0.060 Uiso 1 1 calc R U . . .
H16B H 0.2786 0.0493 0.3851 0.060 Uiso 1 1 calc R U . . .
C17 C 0.3226(7) 0.271(2) 0.4123(5) 0.045(2) Uani 1 1 d . U . . .
H17A H 0.3559 0.1809 0.4195 0.053 Uiso 1 1 calc R U . . .
H17B H 0.3434 0.3632 0.3957 0.053 Uiso 1 1 calc R U . . .
C18 C 0.1915(8) 0.389(2) 0.4156(5) 0.047(2) Uani 1 1 d . U . . .
H18A H 0.1515 0.4017 0.4311 0.056 Uiso 1 1 calc R U . . .
H18B H 0.1843 0.4463 0.3897 0.056 Uiso 1 1 calc R U . . .
C19 C 0.4668(8) 1.156(2) 0.3330(5) 0.045(2) Uani 1 1 d . U . . .
H19A H 0.4258 1.1931 0.3210 0.067 Uiso 1 1 calc R U . . .
H19B H 0.5029 1.1998 0.3170 0.067 Uiso 1 1 calc R U . . .
H19C H 0.4701 1.2073 0.3595 0.067 Uiso 1 1 calc R U . . .
C20 C 0.1543(7) 0.103(2) 0.3881(5) 0.043(3) Uani 1 1 d . U . . .
H20A H 0.1460 0.1658 0.3634 0.065 Uiso 1 1 calc R U . . .
H20B H 0.1148 0.1018 0.4040 0.065 Uiso 1 1 calc R U . . .
H20C H 0.1676 -0.0209 0.3826 0.065 Uiso 1 1 calc R U . . .
C21 C 0.9475(7) 0.940(2) 0.3439(5) 0.041(2) Uani 1 1 d . U . . .
H21A H 0.9225 0.9858 0.3665 0.049 Uiso 1 1 calc R U . . .
H21B H 0.9608 1.0438 0.3278 0.049 Uiso 1 1 calc R U . . .
C22 C 1.0077(8) 0.846(2) 0.3592(5) 0.042(2) Uani 1 1 d . U . . .
H22A H 1.0080 0.8467 0.3883 0.050 Uiso 1 1 calc R U . . .
H22B H 1.0469 0.9089 0.3499 0.050 Uiso 1 1 calc R U . . .
C23 C 0.8881(7) 0.669(2) 0.3446(5) 0.039(2) Uani 1 1 d . U . . .
H23A H 0.8601 0.5882 0.3290 0.047 Uiso 1 1 calc R U . . .
H23B H 0.8630 0.7107 0.3676 0.047 Uiso 1 1 calc R U . . .
C24 C 0.9468(7) 0.565(2) 0.3588(5) 0.039(2) Uani 1 1 d . U . . .
H24A H 0.9476 0.5628 0.3879 0.047 Uiso 1 1 calc R U . . .
H24B H 0.9447 0.4403 0.3492 0.047 Uiso 1 1 calc R U . . .
C25 C 0.9430(7) 0.761(2) 0.2875(5) 0.042(2) Uani 1 1 d . U . . .
H25A H 0.9559 0.8650 0.2711 0.051 Uiso 1 1 calc R U . . .
H25B H 0.9154 0.6823 0.2711 0.051 Uiso 1 1 calc R U . . .
C26 C 1.0041(8) 0.657(2) 0.2996(5) 0.043(2) Uani 1 1 d . U . . .
H26A H 1.0023 0.5328 0.2892 0.052 Uiso 1 1 calc R U . . .
H26B H 1.0432 0.7164 0.2890 0.052 Uiso 1 1 calc R U . . .
C27 C 1.0647(7) 0.555(2) 0.3577(5) 0.044(3) Uani 1 1 d . U . . .
H27A H 1.1037 0.6161 0.3485 0.067 Uiso 1 1 calc R U . . .
H27B H 1.0639 0.4322 0.3472 0.067 Uiso 1 1 calc R U . . .
H27C H 1.0649 0.5500 0.3864 0.067 Uiso 1 1 calc R U . . .
C28 C 0.5040(8) 0.341(2) 0.2002(5) 0.044(2) Uani 1 1 d . U . . .
H28A H 0.5038 0.4648 0.2109 0.052 Uiso 1 1 calc R U . . .
H28B H 0.5425 0.2782 0.2108 0.052 Uiso 1 1 calc R U . . .
C29 C 0.4422(7) 0.242(2) 0.2129(5) 0.043(2) Uani 1 1 d . U . . .
H29A H 0.4541 0.1397 0.2300 0.051 Uiso 1 1 calc R U . . .
H29B H 0.4148 0.3245 0.2284 0.051 Uiso 1 1 calc R U . . .
C30 C 0.4471(7) 0.435(2) 0.1416(5) 0.041(2) Uani 1 1 d . U . . .
H30A H 0.4481 0.4396 0.1126 0.049 Uiso 1 1 calc R U . . .
H30B H 0.4446 0.5597 0.1516 0.049 Uiso 1 1 calc R U . . .
C31 C 0.3886(8) 0.331(2) 0.1549(5) 0.041(2) Uani 1 1 d . U . . .
H31A H 0.3596 0.4122 0.1696 0.049 Uiso 1 1 calc R U . . .
H31B H 0.3648 0.2873 0.1315 0.049 Uiso 1 1 calc R U . . .
C32 C 0.5082(8) 0.155(2) 0.1414(5) 0.044(2) Uani 1 1 d . U . . .
H32A H 0.5473 0.0923 0.1511 0.053 Uiso 1 1 calc R U . . .
H32B H 0.5092 0.1555 0.1123 0.053 Uiso 1 1 calc R U . . .
C33 C 0.4474(8) 0.060(2) 0.1559(5) 0.045(2) Uani 1 1 d . U . . .
H33A H 0.4223 0.0171 0.1330 0.054 Uiso 1 1 calc R U . . .
H33B H 0.4602 -0.0458 0.1716 0.054 Uiso 1 1 calc R U . . .
C34 C 0.5648(8) 0.443(2) 0.1430(5) 0.045(3) Uani 1 1 d . U . . .
H34A H 0.5645 0.5655 0.1533 0.067 Uiso 1 1 calc R U . . .
H34B H 0.5647 0.4466 0.1142 0.067 Uiso 1 1 calc R U . . .
H34C H 0.6037 0.3804 0.1522 0.067 Uiso 1 1 calc R U . . .
C35 C 0.8228(8) 0.731(2) 0.0873(5) 0.045(2) Uani 1 1 d . U . . .
H35A H 0.8543 0.8240 0.0794 0.054 Uiso 1 1 calc R U . . .
H35B H 0.8458 0.6409 0.1035 0.054 Uiso 1 1 calc R U . . .
C36 C 0.7680(7) 0.818(3) 0.1117(5) 0.050(2) Uani 1 1 d . U . . .
H36A H 0.7643 0.7563 0.1374 0.060 Uiso 1 1 calc R U . . .
H36B H 0.7783 0.9458 0.1167 0.060 Uiso 1 1 calc R U . . .
C37 C 0.7467(8) 0.521(2) 0.0627(5) 0.047(2) Uani 1 1 d . U . . .
H37A H 0.7649 0.4261 0.0797 0.056 Uiso 1 1 calc R U . . .
H37B H 0.7305 0.4642 0.0384 0.056 Uiso 1 1 calc R U . . .
C38 C 0.6903(8) 0.610(2) 0.0839(6) 0.050(2) Uani 1 1 d . U . . .
H38A H 0.6504 0.5995 0.0680 0.060 Uiso 1 1 calc R U . . .
H38B H 0.6829 0.5508 0.1095 0.060 Uiso 1 1 calc R U . . .
C39 C 0.7658(8) 0.786(2) 0.0279(5) 0.043(2) Uani 1 1 d . U . . .
H39A H 0.7994 0.8699 0.0183 0.051 Uiso 1 1 calc R U . . .
H39B H 0.7451 0.7291 0.0048 0.051 Uiso 1 1 calc R U . . .
C40 C 0.7165(8) 0.888(2) 0.0503(5) 0.048(2) Uani 1 1 d . U . . .
H40A H 0.6751 0.8881 0.0357 0.058 Uiso 1 1 calc R U . . .
H40B H 0.7307 1.0139 0.0536 0.058 Uiso 1 1 calc R U . . .
C41 C 0.9327(14) 0.313(4) 0.1299(8) 0.048(3) Uani 0.650(12) 1 d . U P A 1
H41A H 0.9497 0.3534 0.1042 0.057 Uiso 0.650(12) 1 calc R U P A 1
H41B H 0.8886 0.3634 0.1328 0.057 Uiso 0.650(12) 1 calc R U P A 1
C42 C 0.9286(13) 0.107(3) 0.1301(8) 0.045(3) Uani 0.650(12) 1 d . U P A 1
H42A H 0.8832 0.0678 0.1329 0.054 Uiso 0.650(12) 1 calc R U P A 1
H42B H 0.9460 0.0576 0.1053 0.054 Uiso 0.650(12) 1 calc R U P A 1
C43 C 1.0383(13) 0.307(4) 0.1544(9) 0.047(3) Uani 0.650(12) 1 d . U P A 1
H43A H 1.0690 0.3598 0.1736 0.057 Uiso 0.650(12) 1 calc R U P A 1
H43B H 1.0535 0.3367 0.1277 0.057 Uiso 0.650(12) 1 calc R U P A 1
C44 C 1.0361(13) 0.101(4) 0.1597(9) 0.046(3) Uani 0.650(12) 1 d . U P A 1
H44A H 1.0542 0.0411 0.1362 0.056 Uiso 0.650(12) 1 calc R U P A 1
H44B H 1.0624 0.0651 0.1828 0.056 Uiso 0.650(12) 1 calc R U P A 1
C45 C 0.9502(14) 0.333(4) 0.1985(8) 0.046(3) Uani 0.650(12) 1 d . U P A 1
H45A H 0.9074 0.3889 0.2029 0.056 Uiso 0.650(12) 1 calc R U P A 1
H45B H 0.9802 0.3798 0.2188 0.056 Uiso 0.650(12) 1 calc R U P A 1
C46 C 0.9444(13) 0.128(3) 0.2029(8) 0.045(3) Uani 0.650(12) 1 d . U P A 1
H46A H 0.9702 0.0855 0.2256 0.054 Uiso 0.650(12) 1 calc R U P A 1
H46B H 0.8987 0.0932 0.2071 0.054 Uiso 0.650(12) 1 calc R U P A 1
C47 C 0.9676(9) -0.154(2) 0.1661(5) 0.046(2) Uani 1 1 d . U . . .
H47A H 0.9338 -0.1941 0.1842 0.069 Uiso 1 1 calc R U . . .
H47B H 1.0096 -0.2000 0.1749 0.069 Uiso 1 1 calc R U . . .
H47C H 0.9583 -0.1994 0.1396 0.069 Uiso 1 1 calc R U . . .
C48 C 0.4334(14) 0.688(4) 0.3728(8) 0.047(3) Uani 0.637(11) 1 d . U P B 1
H48A H 0.4536 0.6550 0.3982 0.056 Uiso 0.637(11) 1 calc R U P B 1
H48B H 0.3895 0.6359 0.3719 0.056 Uiso 0.637(11) 1 calc R U P B 1
C49 C 0.4292(13) 0.895(3) 0.3695(8) 0.043(3) Uani 0.637(11) 1 d . U P B 1
H49A H 0.3836 0.9311 0.3656 0.052 Uiso 0.637(11) 1 calc R U P B 1
H49B H 0.4450 0.9504 0.3941 0.052 Uiso 0.637(11) 1 calc R U P B 1
C50 C 0.5412(13) 0.693(4) 0.3441(9) 0.045(3) Uani 0.637(11) 1 d . U P B 1
H50A H 0.5695 0.6485 0.3228 0.054 Uiso 0.637(11) 1 calc R U P B 1
H50B H 0.5597 0.6552 0.3696 0.054 Uiso 0.637(11) 1 calc R U P B 1
C51 C 0.5370(13) 0.897(4) 0.3423(9) 0.045(3) Uani 0.637(11) 1 d . U P B 1
H51A H 0.5531 0.9477 0.3674 0.054 Uiso 0.637(11) 1 calc R U P B 1
H51B H 0.5650 0.9414 0.3209 0.054 Uiso 0.637(11) 1 calc R U P B 1
C52 C 0.4508(14) 0.668(4) 0.3016(8) 0.045(3) Uani 0.637(11) 1 d . U P B 1
H52A H 0.4085 0.6104 0.2966 0.054 Uiso 0.637(11) 1 calc R U P B 1
H52B H 0.4814 0.6246 0.2814 0.054 Uiso 0.637(11) 1 calc R U P B 1
C53 C 0.4433(14) 0.877(3) 0.2976(8) 0.044(3) Uani 0.637(11) 1 d . U P B 1
H53A H 0.4681 0.9215 0.2747 0.053 Uiso 0.637(11) 1 calc R U P B 1
H53B H 0.3972 0.9094 0.2939 0.053 Uiso 0.637(11) 1 calc R U P B 1
N1 N 0.7017(6) 0.3242(18) 0.9384(4) 0.0414(16) Uani 1 1 d . U . . .
N2 N 0.7983(6) 0.1760(18) 0.9041(4) 0.0374(17) Uani 1 1 d . U . . .
N4 N 0.2979(6) 0.8253(18) 0.5955(4) 0.0399(18) Uani 1 1 d . U . . .
N5 N 0.2013(6) 0.6772(19) 0.5618(4) 0.0425(17) Uani 1 1 d . U . . .
N6 N 0.2973(6) 0.3546(18) 0.4480(4) 0.0405(17) Uani 1 1 d . U . . .
N7 N 0.2066(6) 0.1962(19) 0.4100(4) 0.0411(18) Uani 1 1 d . U . . .
N8 N 0.9057(6) 0.8255(18) 0.3204(4) 0.0398(16) Uani 1 1 d . U . . .
N9 N 1.0064(6) 0.6540(18) 0.3439(4) 0.0386(17) Uani 1 1 d . U . . .
N10 N 0.5072(6) 0.3469(18) 0.1567(4) 0.0399(17) Uani 1 1 d . U . . .
N11 N 0.4056(6) 0.1764(18) 0.1800(4) 0.0411(16) Uani 1 1 d . U . . .
N12 N 0.7966(6) 0.6453(18) 0.0529(4) 0.0419(16) Uani 1 1 d . U . . .
N13 N 0.7066(6) 0.8038(19) 0.0901(4) 0.0417(18) Uani 1 1 d . U . . .
N15 N 0.9733(7) 0.384(2) 0.1606(4) 0.0460(19) Uani 1 1 d . U . . .
H15 H 0.9753 0.5176 0.1586 0.055 Uiso 0.650(12) 1 calc R U P A 1
H15A H 0.9752 0.5179 0.1598 0.055 Uiso 0.350(12) 1 calc R U P A 2
N16 N 0.9693(7) 0.0447(19) 0.1653(4) 0.0436(18) Uani 1 1 d . U . . .
N17 N 0.4736(7) 0.6161(19) 0.3392(4) 0.0441(19) Uani 1 1 d . U . . .
N18 N 0.4694(7) 0.9586(18) 0.3354(4) 0.0420(18) Uani 1 1 d . U . . .
C0AA C 0.2165(8) 0.116(2) 0.4485(5) 0.046(2) Uani 1 1 d . U . . .
H0AA H 0.2301 -0.0104 0.4452 0.055 Uiso 1 1 calc R U . . .
H0AB H 0.1752 0.1169 0.4631 0.055 Uiso 1 1 calc R U . . .
C1AA C 0.2467(7) 0.481(2) 0.4365(5) 0.044(2) Uani 1 1 d . U . . .
H1AA H 0.2654 0.5739 0.4191 0.053 Uiso 1 1 calc R U . . .
H1AB H 0.2300 0.5424 0.4602 0.053 Uiso 1 1 calc R U . . .
C2AA C 0.8146(8) 0.362(2) 0.9164(5) 0.043(2) Uani 1 1 d . U . . .
H2AA H 0.8306 0.4313 0.8936 0.052 Uiso 1 1 calc R U . . .
H2AB H 0.8491 0.3596 0.9367 0.052 Uiso 1 1 calc R U . . .
C49A C 0.509(2) 0.889(6) 0.3703(14) 0.044(3) Uani 0.363(11) 1 d . U P B 2
H49C H 0.5525 0.9433 0.3700 0.052 Uiso 0.363(11) 1 calc R U P B 2
H49D H 0.4874 0.9237 0.3951 0.052 Uiso 0.363(11) 1 calc R U P B 2
C48A C 0.514(2) 0.689(6) 0.3676(15) 0.045(3) Uani 0.363(11) 1 d . U P B 2
H48C H 0.5416 0.6198 0.3837 0.054 Uiso 0.363(11) 1 calc R U P B 2
C50A C 0.497(2) 0.669(6) 0.3022(14) 0.045(3) Uani 0.363(11) 1 d . U P B 2
H50C H 0.4697 0.6149 0.2814 0.054 Uiso 0.363(11) 1 calc R U P B 2
H50D H 0.5416 0.6251 0.2989 0.054 Uiso 0.363(11) 1 calc R U P B 2
C51A C 0.496(2) 0.880(6) 0.2977(14) 0.044(3) Uani 0.363(11) 1 d . U P B 2
H51C H 0.5402 0.9252 0.2929 0.053 Uiso 0.363(11) 1 calc R U P B 2
H51D H 0.4682 0.9149 0.2752 0.053 Uiso 0.363(11) 1 calc R U P B 2
C53A C 0.404(2) 0.873(6) 0.3411(15) 0.043(3) Uani 0.363(11) 1 d . U P B 2
H53C H 0.3832 0.9265 0.3645 0.052 Uiso 0.363(11) 1 calc R U P B 2
H53D H 0.3764 0.9002 0.3181 0.052 Uiso 0.363(11) 1 calc R U P B 2
C52A C 0.409(2) 0.674(6) 0.3463(15) 0.044(3) Uani 0.363(11) 1 d . U P B 2
H52C H 0.3956 0.6408 0.3733 0.052 Uiso 0.363(11) 1 calc R U P B 2
H52D H 0.3788 0.6132 0.3277 0.052 Uiso 0.363(11) 1 calc R U P B 2
C45A C 0.995(3) 0.321(7) 0.1996(15) 0.046(3) Uani 0.350(12) 1 d . U P A 2
H45C H 0.9646 0.3621 0.2199 0.055 Uiso 0.350(12) 1 calc R U P A 2
H45D H 1.0381 0.3743 0.2056 0.055 Uiso 0.350(12) 1 calc R U P A 2
C46A C 1.001(2) 0.117(6) 0.2011(15) 0.045(3) Uani 0.350(12) 1 d . U P A 2
H46C H 1.0465 0.0804 0.2021 0.054 Uiso 0.350(12) 1 calc R U P A 2
H46D H 0.9786 0.0706 0.2248 0.054 Uiso 0.350(12) 1 calc R U P A 2
C42A C 0.903(2) 0.125(6) 0.1536(16) 0.045(3) Uani 0.350(12) 1 d . U P A 2
H42C H 0.8916 0.0898 0.1264 0.054 Uiso 0.350(12) 1 calc R U P A 2
H42D H 0.8687 0.0784 0.1713 0.054 Uiso 0.350(12) 1 calc R U P A 2
C41A C 0.906(2) 0.326(6) 0.1567(15) 0.045(3) Uani 0.350(12) 1 d . U P A 2
H41C H 0.8866 0.3811 0.1330 0.054 Uiso 0.350(12) 1 calc R U P A 2
H41D H 0.8811 0.3669 0.1798 0.054 Uiso 0.350(12) 1 calc R U P A 2
C43A C 1.013(3) 0.314(7) 0.1316(15) 0.048(3) Uani 0.350(12) 1 d . U P A 2
H43C H 1.0576 0.3612 0.1355 0.057 Uiso 0.350(12) 1 calc R U P A 2
H43D H 0.9978 0.3563 0.1056 0.057 Uiso 0.350(12) 1 calc R U P A 2
C44A C 1.016(2) 0.102(6) 0.1313(15) 0.045(3) Uani 0.350(12) 1 d . U P A 2
H44C H 1.0008 0.0534 0.1058 0.054 Uiso 0.350(12) 1 calc R U P A 2
H44D H 1.0604 0.0582 0.1364 0.054 Uiso 0.350(12) 1 calc R U P A 2

loop_
_atom_site_aniso_label
_atom_site_aniso_U_11
_atom_site_aniso_U_22
_atom_site_aniso_U_33
_atom_site_aniso_U_23
_atom_site_aniso_U_13
_atom_site_aniso_U_12
Ag1 0.0425(7) 0.0384(7) 0.0670(9) 0.0038(6) 0.0137(6) -0.0020(6)
Ag2 0.0552(8) 0.0426(8) 0.0772(11) 0.0071(7) 0.0209(7) 0.0018(7)
Ag3 0.0420(7) 0.0386(7) 0.0658(9) 0.0035(6) -0.0140(6) 0.0014(6)
Ag4 0.0553(8) 0.0426(8) 0.0757(11) 0.0075(7) -0.0216(8) -0.0016(7)
Ag5 0.0413(7) 0.0345(6) 0.0564(8) 0.0050(6) -0.0065(6) 0.0025(5)
Ag6 0.0548(8) 0.0394(7) 0.0654(10) 0.0121(6) -0.0168(7) -0.0058(6)
Ag7 0.0450(7) 0.0474(7) 0.0556(9) 0.0044(6) -0.0060(6) -0.0059(6)
Ag8 0.0681(9) 0.0445(8) 0.0702(11) -0.0012(7) -0.0002(8) -0.0086(7)
Ag9 0.0591(9) 0.0583(9) 0.0597(10) 0.0066(7) -0.0032(7) 0.0024(7)
Ag10 0.0539(8) 0.0580(8) 0.0550(9) -0.0044(7) -0.0088(7) -0.0025(7)
Ag11 0.0465(7) 0.0455(7) 0.0565(9) 0.0048(6) 0.0047(6) 0.0057(6)
Ag12 0.0593(9) 0.0596(9) 0.0609(10) 0.0068(7) 0.0024(7) -0.0020(7)
Ag13 0.0674(9) 0.0460(8) 0.0686(10) -0.0009(7) -0.0008(7) 0.0094(7)
Ag14 0.0561(8) 0.0587(9) 0.0556(9) -0.0046(7) 0.0074(7) 0.0026(7)
Ag15 0.0409(7) 0.0351(6) 0.0558(8) 0.0056(6) 0.0048(6) -0.0027(5)
Ag16 0.0555(8) 0.0400(7) 0.0661(10) 0.0115(7) 0.0152(7) 0.0061(6)
Br1 0.0457(9) 0.0315(8) 0.0469(10) 0.0014(7) 0.0051(7) 0.0036(7)
Br2 0.0403(8) 0.0405(9) 0.0557(11) -0.0086(8) -0.0087(8) 0.0014(7)
Br3 0.0594(10) 0.0418(9) 0.0377(9) 0.0009(7) 0.0086(7) 0.0000(8)
Br4 0.0464(9) 0.0310(8) 0.0478(10) 0.0017(7) -0.0071(7) -0.0038(7)
Br5 0.0594(10) 0.0409(9) 0.0384(9) 0.0013(7) -0.0098(8) 0.0006(8)
Br6 0.0391(8) 0.0399(9) 0.0571(11) -0.0087(8) 0.0069(7) -0.0027(7)
Br7 0.0662(11) 0.0350(8) 0.0386(9) 0.0029(7) -0.0022(8) 0.0031(8)
Br8 0.0476(9) 0.0284(7) 0.0625(12) -0.0005(7) -0.0157(8) -0.0011(7)
Br9 0.0340(7) 0.0332(8) 0.0390(9) -0.0031(6) 0.0033(6) -0.0013(6)
Br10 0.0551(10) 0.0441(9) 0.0427(10) -0.0033(7) 0.0045(8) -0.0067(8)
Br11 0.0457(9) 0.0459(9) 0.0553(12) 0.0039(8) -0.0095(8) -0.0025(8)
Br12 0.0529(10) 0.0547(10) 0.0503(11) -0.0039(8) 0.0085(8) -0.0111(9)
Br13 0.0526(9) 0.0346(8) 0.0595(11) 0.0049(8) -0.0128(8) -0.0039(7)
Br14 0.0721(12) 0.0460(10) 0.0407(10) -0.0056(8) -0.0032(8) -0.0070(9)
Br15 0.0416(8) 0.0405(8) 0.0337(9) -0.0002(7) -0.0005(7) -0.0028(7)
Br16 0.0450(9) 0.0459(9) 0.0559(12) 0.0056(8) 0.0066(8) 0.0019(8)
Br17 0.0712(12) 0.0464(10) 0.0417(10) -0.0055(8) -0.0004(8) 0.0061(9)
Br18 0.0528(10) 0.0560(10) 0.0497(11) -0.0037(8) -0.0107(8) 0.0109(9)
Br19 0.0531(10) 0.0343(8) 0.0604(11) 0.0060(8) 0.0112(8) 0.0040(8)
Br20 0.0406(8) 0.0395(8) 0.0344(9) -0.0006(7) -0.0003(6) 0.0037(7)
Br21 0.0541(10) 0.0455(9) 0.0416(10) -0.0033(7) -0.0060(8) 0.0071(8)
Br22 0.0480(9) 0.0276(8) 0.0637(12) -0.0010(7) 0.0150(8) 0.0009(7)
Br23 0.0330(7) 0.0338(8) 0.0400(9) -0.0036(6) -0.0044(6) 0.0013(6)
Br24 0.0642(11) 0.0344(8) 0.0385(9) 0.0023(7) 0.0003(8) -0.0034(8)
C1 0.037(3) 0.054(5) 0.047(4) -0.006(3) -0.004(3) 0.003(3)
C2 0.039(3) 0.057(5) 0.052(4) -0.005(3) -0.001(2) 0.004(3)
C3 0.035(4) 0.043(5) 0.042(5) -0.005(4) -0.001(3) 0.001(3)
C4 0.040(3) 0.043(4) 0.054(5) -0.003(3) 0.007(3) 0.000(3)
C5 0.038(4) 0.042(4) 0.044(4) -0.002(3) 0.001(3) 0.002(3)
C6 0.040(4) 0.042(4) 0.047(4) -0.002(3) 0.003(3) 0.002(3)
C7 0.039(3) 0.046(4) 0.050(6) -0.005(3) -0.007(3) -0.003(3)
C8 0.040(3) 0.045(4) 0.054(6) -0.003(3) -0.010(3) -0.003(3)
C9 0.039(4) 0.047(4) 0.046(4) -0.003(3) -0.004(3) -0.005(3)
C10 0.040(4) 0.045(4) 0.048(4) -0.002(3) -0.006(3) -0.004(3)
C11 0.037(3) 0.058(5) 0.049(4) -0.006(3) -0.001(3) -0.008(3)
C12 0.038(3) 0.056(5) 0.052(4) -0.005(3) -0.003(3) -0.007(3)
C13 0.034(4) 0.046(5) 0.042(5) -0.005(4) -0.002(4) -0.005(3)
C14 0.036(4) 0.049(5) 0.049(5) -0.005(4) 0.004(3) 0.001(4)
C15 0.041(4) 0.044(4) 0.044(4) 0.001(3) -0.008(3) -0.004(3)
C16 0.039(3) 0.061(5) 0.050(4) -0.007(4) -0.003(3) -0.004(3)
C17 0.039(3) 0.048(5) 0.047(4) -0.001(3) -0.005(3) -0.002(3)
C18 0.041(4) 0.050(4) 0.050(5) -0.002(3) -0.009(3) -0.001(3)
C19 0.048(5) 0.041(4) 0.045(5) 0.001(3) -0.001(4) 0.007(3)
C20 0.036(4) 0.050(5) 0.043(5) -0.003(4) -0.006(4) -0.002(4)
C21 0.038(3) 0.043(3) 0.043(5) 0.002(3) -0.002(3) -0.003(3)
C22 0.038(3) 0.046(4) 0.040(5) 0.001(3) -0.001(3) -0.001(3)
C23 0.038(3) 0.042(4) 0.039(5) 0.003(3) 0.001(3) -0.003(3)
C24 0.039(3) 0.043(4) 0.036(5) 0.003(3) 0.001(3) 0.000(3)
C25 0.041(3) 0.048(5) 0.038(4) 0.004(3) -0.002(2) -0.003(3)
C26 0.042(4) 0.052(5) 0.035(4) 0.003(3) -0.001(3) 0.000(3)
C27 0.042(4) 0.054(5) 0.038(6) 0.003(4) -0.001(3) 0.004(3)
C28 0.046(4) 0.050(5) 0.035(4) 0.002(3) -0.001(3) 0.000(3)
C29 0.044(3) 0.047(5) 0.038(3) 0.005(3) 0.000(2) 0.003(3)
C30 0.043(3) 0.045(4) 0.035(5) 0.002(3) -0.001(3) 0.000(3)
C31 0.041(3) 0.043(4) 0.039(4) 0.004(3) -0.002(3) 0.002(3)
C32 0.044(3) 0.046(4) 0.042(5) 0.000(3) 0.001(3) -0.001(3)
C33 0.043(3) 0.044(4) 0.046(5) 0.001(3) 0.002(3) 0.001(3)
C34 0.045(4) 0.051(5) 0.038(5) -0.001(4) 0.001(3) -0.004(3)
C35 0.037(3) 0.048(5) 0.049(4) -0.001(3) 0.003(3) 0.003(3)
C36 0.037(3) 0.061(5) 0.051(4) -0.007(4) 0.001(3) 0.005(3)
C37 0.043(3) 0.044(4) 0.053(5) -0.001(3) 0.007(3) 0.000(3)
C38 0.044(3) 0.050(4) 0.056(5) -0.005(3) 0.007(3) 0.001(3)
C39 0.040(4) 0.042(4) 0.046(4) 0.001(3) 0.004(3) 0.004(3)
C40 0.044(4) 0.052(4) 0.049(4) -0.001(3) 0.005(3) 0.008(3)
C41 0.053(6) 0.044(4) 0.045(5) 0.001(4) -0.002(4) -0.007(4)
C42 0.049(6) 0.044(4) 0.042(5) 0.001(3) -0.002(4) -0.006(4)
C43 0.051(4) 0.045(4) 0.046(7) 0.000(4) 0.001(4) -0.008(3)
C44 0.048(4) 0.046(4) 0.045(7) 0.000(4) 0.000(4) -0.008(3)
C45 0.051(6) 0.044(4) 0.044(5) 0.001(3) 0.001(4) -0.008(4)
C46 0.049(6) 0.044(4) 0.043(5) 0.001(3) 0.000(4) -0.008(4)
C47 0.050(5) 0.044(4) 0.045(5) 0.001(3) -0.001(4) -0.007(3)
C48 0.052(6) 0.042(4) 0.046(5) 0.002(3) 0.003(4) 0.007(4)
C49 0.045(5) 0.042(4) 0.042(5) 0.001(3) -0.001(4) 0.006(4)
C50 0.048(4) 0.044(4) 0.042(7) 0.001(4) -0.001(4) 0.008(3)
C51 0.045(4) 0.044(4) 0.046(7) 0.001(4) -0.001(3) 0.007(3)
C52 0.050(6) 0.041(4) 0.044(5) 0.002(3) -0.002(4) 0.007(4)
C53 0.049(6) 0.041(4) 0.043(5) 0.001(3) -0.003(4) 0.007(4)
N1 0.036(3) 0.041(3) 0.047(3) 0.000(2) 0.001(2) 0.001(2)
N2 0.033(3) 0.039(4) 0.040(4) -0.003(3) -0.001(2) 0.000(3)
N4 0.034(3) 0.043(4) 0.043(4) -0.004(3) -0.003(3) -0.005(3)
N5 0.038(3) 0.043(3) 0.047(4) 0.000(3) -0.005(2) -0.003(2)
N6 0.038(3) 0.040(3) 0.044(4) 0.002(2) -0.005(2) -0.001(2)
N7 0.035(3) 0.047(4) 0.041(4) -0.001(3) -0.006(3) -0.002(3)
N8 0.040(3) 0.041(3) 0.038(4) 0.004(3) -0.001(2) -0.005(2)
N9 0.038(3) 0.044(4) 0.034(4) 0.003(3) -0.001(3) -0.001(2)
N10 0.041(3) 0.044(4) 0.034(4) 0.002(3) -0.001(2) 0.000(3)
N11 0.043(3) 0.042(3) 0.038(3) 0.004(3) -0.001(2) 0.004(2)
N12 0.039(3) 0.041(3) 0.046(3) 0.002(2) 0.002(2) 0.002(2)
N13 0.034(3) 0.047(4) 0.044(4) -0.003(3) 0.002(3) 0.003(3)
N15 0.050(4) 0.044(4) 0.043(4) 0.001(3) 0.001(3) -0.008(3)
N16 0.047(4) 0.043(4) 0.041(4) 0.001(3) -0.002(3) -0.007(3)
N17 0.048(4) 0.042(4) 0.043(4) 0.002(3) -0.001(3) 0.008(3)
N18 0.045(4) 0.041(4) 0.041(4) 0.001(3) -0.001(3) 0.007(3)
C0AA 0.043(4) 0.050(4) 0.045(4) 0.000(3) -0.008(3) -0.007(3)
C1AA 0.041(3) 0.044(3) 0.049(5) 0.000(3) -0.008(3) 0.000(3)
C2AA 0.038(3) 0.042(4) 0.049(5) -0.006(3) 0.003(3) -0.001(3)
C49A 0.046(6) 0.043(4) 0.042(5) 0.002(3) -0.001(4) 0.007(4)
C48A 0.048(5) 0.043(5) 0.043(5) 0.002(4) -0.001(4) 0.008(4)
C50A 0.050(7) 0.042(5) 0.043(5) 0.002(3) 0.000(4) 0.007(4)
C51A 0.048(7) 0.042(4) 0.042(5) 0.002(3) 0.000(4) 0.008(4)
C53A 0.045(4) 0.041(4) 0.043(7) 0.002(4) 0.000(4) 0.007(3)
C52A 0.048(4) 0.041(5) 0.043(7) 0.002(4) -0.001(4) 0.007(3)
C45A 0.050(7) 0.044(5) 0.044(5) 0.001(3) 0.001(4) -0.008(4)
C46A 0.049(7) 0.044(4) 0.042(5) 0.001(3) -0.002(4) -0.008(4)
C42A 0.048(4) 0.043(4) 0.044(8) 0.001(4) -0.002(4) -0.007(4)
C41A 0.050(4) 0.043(5) 0.043(7) 0.001(4) 0.001(4) -0.007(4)
C43A 0.053(6) 0.044(5) 0.045(5) 0.001(4) 0.003(5) -0.007(4)
C44A 0.048(5) 0.044(5) 0.042(5) 0.001(4) -0.001(4) -0.007(4)

loop_
_atom_type_symbol
_atom_type_description
_atom_type_scat_dispersion_real
_atom_type_scat_dispersion_imag
_atom_type_scat_source
C C 0.0033 0.0016 'International Tables Vol C Tables 4.2.6.8 and 6.1.1.4'
H H 0.0000 0.0000 'International Tables Vol C Tables 4.2.6.8 and 6.1.1.4'
Ag Ag -0.8971 1.1015 'International Tables Vol C Tables 4.2.6.8 and 6.1.1.4'
Br Br -0.2901 2.4595 'International Tables Vol C Tables 4.2.6.8 and 6.1.1.4'
N N 0.0061 0.0033 'International Tables Vol C Tables 4.2.6.8 and 6.1.1.4'

loop_
_geom_angle_atom_site_label_1
_geom_angle_atom_site_label_2
_geom_angle_atom_site_label_3
_geom_angle
_geom_angle_site_symmetry_1
_geom_angle_site_symmetry_3
_geom_angle_publ_flag
Br1 Ag1 Ag2 95.19(6) . 2_647 ?
Br1 Ag1 Br2 119.71(7) . . ?
Br1 Ag1 Br3 133.00(8) . . ?
Br2 Ag1 Ag2 61.00(6) . 2_647 ?
Br3 Ag1 Ag2 68.51(6) . 2_647 ?
Br3 Ag1 Br2 91.36(7) . . ?
N1 Ag1 Ag2 164.6(3) . 2_647 ?
N1 Ag1 Br1 98.5(3) . . ?
N1 Ag1 Br2 105.6(3) . . ?
N1 Ag1 Br3 106.2(3) . . ?
Br1 Ag2 Ag1 138.26(7) . 2_657 ?
Br1 Ag2 Br2 104.20(7) . 1_565 ?
Br1 Ag2 Br2 100.32(7) . 2_657 ?
Br1 Ag2 Br3 109.21(7) . 1_565 ?
Br2 Ag2 Ag1 99.36(6) 1_565 2_657 ?
Br2 Ag2 Ag1 55.44(5) 2_657 2_657 ?
Br2 Ag2 Br2 153.88(6) 1_565 2_657 ?
Br2 Ag2 Br3 85.89(6) 1_565 1_565 ?
Br3 Ag2 Ag1 106.37(7) 1_565 2_657 ?
Br3 Ag2 Br2 94.50(7) 1_565 2_657 ?
Br4 Ag3 Ag4 95.05(6) . 2_556 ?
Br4 Ag3 Br5 132.83(8) . . ?
Br4 Ag3 Br6 119.62(8) . . ?
Br5 Ag3 Ag4 68.74(6) . 2_556 ?
Br5 Ag3 Br6 91.65(7) . . ?
Br6 Ag3 Ag4 61.02(5) . 2_556 ?
N5 Ag3 Ag4 164.4(3) . 2_556 ?
N5 Ag3 Br4 98.8(3) . . ?
N5 Ag3 Br5 106.1(3) . . ?
N5 Ag3 Br6 105.4(3) . . ?
Br4 Ag4 Ag3 138.19(7) . 2_546 ?
Br4 Ag4 Br5 109.15(7) . 1_545 ?
Br4 Ag4 Br6 100.21(7) . 2_546 ?
Br4 Ag4 Br6 104.25(7) . 1_545 ?
Br5 Ag4 Ag3 106.49(6) 1_545 2_546 ?
Br5 Ag4 Br6 94.41(7) 1_545 2_546 ?
Br6 Ag4 Ag3 99.27(6) 1_545 2_546 ?
Br6 Ag4 Ag3 55.57(5) 2_546 2_546 ?
Br6 Ag4 Br5 86.06(6) 1_545 1_545 ?
Br6 Ag4 Br6 153.93(6) 1_545 2_546 ?
Br7 Ag5 Ag6 78.60(6) . 2_646 ?
Br7 Ag5 Br9 91.95(6) . 1_545 ?
Br8 Ag5 Ag6 98.21(6) . 2_646 ?
Br8 Ag5 Br7 138.55(8) . . ?
Br8 Ag5 Br9 121.07(8) . 1_545 ?
Br9 Ag5 Ag6 56.67(5) 1_545 2_646 ?
N6 Ag5 Ag6 157.2(3) . 2_646 ?
N6 Ag5 Br7 103.5(3) . . ?
N6 Ag5 Br8 94.8(3) . . ?
N6 Ag5 Br9 100.5(3) . 1_545 ?
Br7 Ag6 Ag5 110.59(6) 1_565 2_656 ?
Br8 Ag6 Ag5 134.57(7) . 2_656 ?
Br8 Ag6 Br7 111.76(7) . 1_565 ?
Br8 Ag6 Br9 106.78(7) . . ?
Br8 Ag6 Br9 98.58(6) . 2_646 ?
Br9 Ag6 Ag5 58.36(5) 2_646 2_656 ?
Br9 Ag6 Ag5 89.17(6) . 2_656 ?
Br9 Ag6 Br7 89.46(6) . 1_565 ?
Br9 Ag6 Br7 99.84(7) 2_646 1_565 ?
Br9 Ag6 Br9 147.48(6) . 2_646 ?
Br12 Ag7 Ag8 85.48(6) . . ?
Br12 Ag7 Br15 99.53(7) . 1_545 ?
Br13 Ag7 Ag8 92.12(6) . . ?
Br13 Ag7 Br12 137.11(9) . . ?
Br13 Ag7 Br15 114.55(8) . 1_545 ?
Br15 Ag7 Ag8 56.44(5) 1_545 . ?
N8 Ag7 Ag8 157.6(3) . . ?
N8 Ag7 Br12 105.0(3) . . ?
N8 Ag7 Br13 93.1(3) . . ?
N8 Ag7 Br15 101.8(3) . 1_545 ?
Ag9 Ag8 Ag7 68.66(5) . . ?
Ag10 Ag8 Ag7 74.90(5) . . ?
Ag10 Ag8 Ag9 141.69(7) . . ?
Br10 Ag8 Ag7 87.90(6) 1_565 . ?
Br10 Ag8 Ag9 108.65(7) 1_565 . ?
Br10 Ag8 Ag10 57.62(6) 1_565 . ?
Br10 Ag8 Br15 141.16(7) 1_565 1_545 ?
Br11 Ag8 Ag7 120.67(7) . . ?
Br11 Ag8 Ag9 52.99(5) . . ?
Br11 Ag8 Ag10 154.05(8) . . ?
Br11 Ag8 Br10 99.99(8) . 1_565 ?
Br11 Ag8 Br14 124.88(8) . . ?
Br11 Ag8 Br15 98.68(7) . 1_545 ?
Br14 Ag8 Ag7 111.64(7) . . ?
Br14 Ag8 Ag9 153.34(8) . . ?
Br14 Ag8 Ag10 54.28(5) . . ?
Br14 Ag8 Br10 97.95(7) . 1_565 ?
Br14 Ag8 Br15 98.75(8) . 1_545 ?
Br15 Ag8 Ag7 53.33(5) 1_545 . ?
Br15 Ag8 Ag9 59.02(5) 1_545 . ?
Br15 Ag8 Ag10 107.12(6) 1_545 . ?
Ag10 Ag9 Ag8 109.96(7) 1_545 . ?
Ag10 Ag9 Br15 55.29(5) 1_545 1_545 ?
Br10 Ag9 Ag8 161.43(8) . . ?
Br10 Ag9 Ag10 60.46(6) . 1_545 ?
Br10 Ag9 Br15 115.66(8) . 1_545 ?
Br11 Ag9 Ag8 54.55(6) . . ?
Br11 Ag9 Ag10 124.36(8) . 1_545 ?
Br11 Ag9 Br10 115.61(8) . . ?
Br11 Ag9 Br12 120.65(9) . . ?
Br11 Ag9 Br15 97.68(7) . 1_545 ?
Br12 Ag9 Ag8 87.07(7) . . ?
Br12 Ag9 Ag10 109.68(7) . 1_545 ?
Br12 Ag9 Br10 110.86(8) . . ?
Br12 Ag9 Br15 93.49(7) . 1_545 ?
Br15 Ag9 Ag8 56.24(5) 1_545 . ?
Ag9 Ag10 Ag8 106.65(6) 1_565 . ?
Br10 Ag10 Ag8 56.11(6) 1_565 . ?
Br10 Ag10 Ag9 54.86(6) 1_565 1_565 ?
Br13 Ag10 Ag8 95.60(7) . . ?
Br13 Ag10 Ag9 122.85(8) . 1_565 ?
Br13 Ag10 Br10 105.03(8) . 1_565 ?
Br13 Ag10 Br14 121.33(8) . . ?
Br13 Ag10 Br15 110.64(7) . . ?
Br14 Ag10 Ag8 55.49(6) . . ?
Br14 Ag10 Ag9 114.59(7) . 1_565 ?
Br14 Ag10 Br10 97.70(7) . 1_565 ?
Br14 Ag10 Br15 104.65(7) . . ?
Br15 Ag10 Ag8 153.43(7) . . ?
Br15 Ag10 Ag9 62.90(6) . 1_565 ?
Br15 Ag10 Br10 117.65(7) . 1_565 ?
Br18 Ag11 Ag13 85.43(7) . . ?
Br18 Ag11 Br20 99.43(7) . 1_565 ?
Br19 Ag11 Ag13 92.27(6) . . ?
Br19 Ag11 Br18 136.96(8) . . ?
Br19 Ag11 Br20 114.75(7) . 1_565 ?
Br20 Ag11 Ag13 56.25(5) 1_565 . ?
N11 Ag11 Ag13 157.4(3) . . ?
N11 Ag11 Br18 105.2(3) . . ?
N11 Ag11 Br19 93.1(3) . . ?
N11 Ag11 Br20 101.7(3) . 1_565 ?
Ag14 Ag12 Ag13 110.19(6) 1_565 . ?
Ag14 Ag12 Br20 55.48(5) 1_565 1_565 ?
Br16 Ag12 Ag13 54.56(6) . . ?
Br16 Ag12 Ag14 124.44(8) . 1_565 ?
Br16 Ag12 Br18 120.72(9) . . ?
Br16 Ag12 Br20 97.71(7) . 1_565 ?
Br16 Ag12 Br21 115.49(9) . . ?
Br18 Ag12 Ag13 87.00(7) . . ?
Br18 Ag12 Ag14 109.56(8) . 1_565 ?
Br18 Ag12 Br20 93.32(7) . 1_565 ?
Br18 Ag12 Br21 110.93(8) . . ?
Br20 Ag12 Ag13 56.28(5) 1_565 . ?
Br21 Ag12 Ag13 161.47(8) . . ?
Br21 Ag12 Ag14 60.39(6) . 1_565 ?
Br21 Ag12 Br20 115.77(7) . 1_565 ?
Ag12 Ag13 Ag11 68.67(5) . . ?
Ag14 Ag13 Ag11 74.82(5) . . ?
Ag14 Ag13 Ag12 141.64(8) . . ?
Br16 Ag13 Ag11 120.89(7) . . ?
Br16 Ag13 Ag12 53.21(6) . . ?
Br16 Ag13 Ag14 154.04(8) . . ?
Br16 Ag13 Br17 124.60(9) . . ?
Br16 Ag13 Br20 98.74(7) . 1_565 ?
Br16 Ag13 Br21 100.19(7) . 1_545 ?
Br17 Ag13 Ag11 111.71(7) . . ?
Br17 Ag13 Ag12 153.33(7) . . ?
Br17 Ag13 Ag14 54.34(6) . . ?
Br17 Ag13 Br20 98.93(7) . 1_565 ?
Br17 Ag13 Br21 97.71(7) . 1_545 ?
Br20 Ag13 Ag11 53.29(5) 1_565 . ?
Br20 Ag13 Ag12 58.88(5) 1_565 . ?
Br20 Ag13 Ag14 107.09(7) 1_565 . ?
Br21 Ag13 Ag11 87.92(7) 1_545 . ?
Br21 Ag13 Ag12 108.91(7) 1_545 . ?
Br21 Ag13 Ag14 57.46(5) 1_545 . ?
Br21 Ag13 Br20 141.14(9) 1_545 1_565 ?
Ag12 Ag14 Ag13 106.71(6) 1_545 . ?
Br17 Ag14 Ag12 114.36(8) . 1_545 ?
Br17 Ag14 Ag13 55.37(6) . . ?
Br17 Ag14 Br20 104.66(8) . . ?
Br17 Ag14 Br21 97.45(7) . 1_545 ?
Br19 Ag14 Ag12 122.80(8) . 1_545 ?
Br19 Ag14 Ag13 95.72(7) . . ?
Br19 Ag14 Br17 121.60(8) . . ?
Br19 Ag14 Br20 110.62(8) . . ?
Br19 Ag14 Br21 105.10(8) . 1_545 ?
Br20 Ag14 Ag12 62.72(5) . 1_545 ?
Br20 Ag14 Ag13 153.34(8) . . ?
Br20 Ag14 Br21 117.53(7) . 1_545 ?
Br21 Ag14 Ag12 54.91(5) 1_545 1_545 ?
Br21 Ag14 Ag13 56.11(5) 1_545 . ?
Br22 Ag15 Ag16 98.34(6) . 2_755 ?
Br22 Ag15 Br23 121.19(7) . 1_565 ?
Br22 Ag15 Br24 138.61(8) . . ?
Br23 Ag15 Ag16 56.72(5) 1_565 2_755 ?
Br24 Ag15 Ag16 78.32(6) . 2_755 ?
Br24 Ag15 Br23 91.73(6) . 1_565 ?
N12 Ag15 Ag16 157.1(3) . 2_755 ?
N12 Ag15 Br22 94.3(3) . . ?
N12 Ag15 Br23 100.4(3) . 1_565 ?
N12 Ag15 Br24 104.3(3) . . ?
Br22 Ag16 Ag15 134.74(7) . 2_745 ?
Br22 Ag16 Br23 98.75(7) . 2_755 ?
Br22 Ag16 Br23 106.67(7) . . ?
Br22 Ag16 Br24 111.78(7) . 1_545 ?
Br23 Ag16 Ag15 58.21(5) 2_755 2_745 ?
Br23 Ag16 Ag15 89.32(6) . 2_745 ?
Br23 Ag16 Br23 147.47(6) . 2_755 ?
Br23 Ag16 Br24 89.39(6) . 1_545 ?
Br23 Ag16 Br24 99.83(7) 2_755 1_545 ?
Br24 Ag16 Ag15 110.41(7) 1_545 2_745 ?
Ag1 Br1 Ag2 111.59(8) . . ?
Ag1 Br2 Ag2 63.56(5) . 2_647 ?
Ag1 Br2 Ag2 86.45(6) . 1_545 ?
Ag2 Br2 Ag2 86.49(5) 1_545 2_647 ?
Ag1 Br3 Ag2 87.08(6) . 1_545 ?
Ag3 Br4 Ag4 111.74(6) . . ?
Ag3 Br5 Ag4 86.89(7) . 1_565 ?
Ag3 Br6 Ag4 86.25(7) . 1_565 ?
Ag3 Br6 Ag4 63.41(5) . 2_556 ?
Ag4 Br6 Ag4 86.42(5) 1_565 2_556 ?
Ag5 Br7 Ag6 86.31(7) . 1_545 ?
Ag5 Br8 Ag6 108.08(6) . . ?
Ag6 Br9 Ag5 64.97(5) 2_656 1_565 ?
Ag6 Br9 Ag5 83.97(6) . 1_565 ?
Ag6 Br9 Ag6 93.85(5) . 2_656 ?
Ag8 Br10 Ag10 66.28(6) 1_545 1_545 ?
Ag9 Br10 Ag8 124.66(9) . 1_545 ?
Ag9 Br10 Ag10 64.68(6) . 1_545 ?
Ag9 Br11 Ag8 72.46(6) . . ?
Ag7 Br12 Ag9 87.28(8) . . ?
Ag7 Br13 Ag10 96.31(7) . . ?
Ag10 Br14 Ag8 70.23(7) . . ?
Ag7 Br15 Ag8 70.23(6) 1_565 1_565 ?
Ag7 Br15 Ag9 77.63(6) 1_565 1_565 ?
Ag8 Br15 Ag9 64.74(6) 1_565 1_565 ?
Ag10 Br15 Ag7 110.76(7) . 1_565 ?
Ag10 Br15 Ag8 124.45(7) . 1_565 ?
Ag10 Br15 Ag9 61.82(6) . 1_565 ?
Ag12 Br16 Ag13 72.23(7) . . ?
Ag14 Br17 Ag13 70.29(7) . . ?
Ag11 Br18 Ag12 87.35(7) . . ?
Ag11 Br19 Ag14 96.16(8) . . ?
Ag11 Br20 Ag12 77.86(6) 1_545 1_545 ?
Ag11 Br20 Ag13 70.47(6) 1_545 1_545 ?
Ag13 Br20 Ag12 64.84(5) 1_545 1_545 ?
Ag14 Br20 Ag11 110.76(7) . 1_545 ?
Ag14 Br20 Ag12 61.80(5) . 1_545 ?
Ag14 Br20 Ag13 124.54(7) . 1_545 ?
Ag12 Br21 Ag13 124.81(7) . 1_565 ?
Ag12 Br21 Ag14 64.69(6) . 1_565 ?
Ag13 Br21 Ag14 66.44(6) 1_565 1_565 ?
Ag15 Br22 Ag16 107.92(8) . . ?
Ag16 Br23 Ag15 84.12(5) . 1_545 ?
Ag16 Br23 Ag15 65.07(5) 2_745 1_545 ?
Ag16 Br23 Ag16 93.83(5) . 2_745 ?
Ag15 Br24 Ag16 86.40(6) . 1_565 ?
H1A C1 H1B 108.3 . . ?
C2 C1 H1A 109.8 . . ?
C2 C1 H1B 109.8 . . ?
N2 C1 H1A 109.8 . . ?
N2 C1 H1B 109.8 . . ?
N2 C1 C2 109.3(13) . . ?
C1 C2 H2A 109.5 . . ?
C1 C2 H2B 109.5 . . ?
H2A C2 H2B 108.1 . . ?
N1 C2 C1 110.8(12) . . ?
N1 C2 H2A 109.5 . . ?
N1 C2 H2B 109.5 . . ?
H3A C3 H3B 109.5 . . ?
H3A C3 H3C 109.5 . . ?
H3B C3 H3C 109.5 . . ?
N2 C3 H3A 109.5 . . ?
N2 C3 H3B 109.5 . . ?
N2 C3 H3C 109.5 . . ?
H4A C4 H4B 107.8 . . ?
N1 C4 H4A 109.0 . . ?
N1 C4 H4B 109.0 . . ?
N1 C4 C2AA 113.0(14) . . ?
C2AA C4 H4A 109.0 . . ?
C2AA C4 H4B 109.0 . . ?
H5A C5 H5B 108.2 . . ?
C6 C5 H5A 109.7 . . ?
C6 C5 H5B 109.7 . . ?
N2 C5 H5A 109.7 . . ?
N2 C5 H5B 109.7 . . ?
N2 C5 C6 110.0(13) . . ?
C5 C6 H6A 109.5 . . ?
C5 C6 H6B 109.5 . . ?
H6A C6 H6B 108.0 . . ?
N1 C6 C5 110.9(14) . . ?
N1 C6 H6A 109.5 . . ?
N1 C6 H6B 109.5 . . ?
H7A C7 H7B 108.5 . . ?
C8 C7 H7A 110.2 . . ?
C8 C7 H7B 110.2 . . ?
N4 C7 H7A 110.2 . . ?
N4 C7 H7B 110.2 . . ?
N4 C7 C8 107.4(13) . . ?
C7 C8 H8A 109.0 . . ?
C7 C8 H8B 109.0 . . ?
H8A C8 H8B 107.8 . . ?
N5 C8 C7 113.0(14) . . ?
N5 C8 H8A 109.0 . . ?
N5 C8 H8B 109.0 . . ?
H9A C9 H9B 108.2 . . ?
C10 C9 H9A 109.7 . . ?
C10 C9 H9B 109.7 . . ?
N4 C9 H9A 109.7 . . ?
N4 C9 H9B 109.7 . . ?
N4 C9 C10 110.0(14) . . ?
C9 C10 H10A 109.8 . . ?
C9 C10 H10B 109.8 . . ?
H10A C10 H10B 108.2 . . ?
N5 C10 C9 109.4(13) . . ?
N5 C10 H10A 109.8 . . ?
N5 C10 H10B 109.8 . . ?
H11A C11 H11B 108.2 . . ?
C12 C11 H11A 109.7 . . ?
C12 C11 H11B 109.7 . . ?
N4 C11 H11A 109.7 . . ?
N4 C11 H11B 109.7 . . ?
N4 C11 C12 109.8(14) . . ?
C11 C12 H12A 109.7 . . ?
C11 C12 H12B 109.7 . . ?
H12A C12 H12B 108.2 . . ?
N5 C12 C11 110.0(14) . . ?
N5 C12 H12A 109.7 . . ?
N5 C12 H12B 109.7 . . ?
H13A C13 H13B 109.5 . . ?
H13A C13 H13C 109.5 . . ?
H13B C13 H13C 109.5 . . ?
N4 C13 H13A 109.5 . . ?
N4 C13 H13B 109.5 . . ?
N4 C13 H13C 109.5 . . ?
H14A C14 H14B 109.5 . . ?
H14A C14 H14C 109.5 . . ?
H14B C14 H14C 109.5 . . ?
N13 C14 H14A 109.5 . . ?
N13 C14 H14B 109.5 . . ?
N13 C14 H14C 109.5 . . ?
H15B C15 H15C 108.2 . . ?
N6 C15 H15B 109.7 . . ?
N6 C15 H15C 109.7 . . ?
N6 C15 C0AA 109.8(13) . . ?
C0AA C15 H15B 109.7 . . ?
C0AA C15 H15C 109.7 . . ?
H16A C16 H16B 108.2 . . ?
C17 C16 H16A 109.8 . . ?
C17 C16 H16B 109.8 . . ?
N7 C16 H16A 109.8 . . ?
N7 C16 H16B 109.8 . . ?
N7 C16 C17 109.4(14) . . ?
C16 C17 H17A 109.4 . . ?
C16 C17 H17B 109.4 . . ?
H17A C17 H17B 108.0 . . ?
N6 C17 C16 111.2(14) . . ?
N6 C17 H17A 109.4 . . ?
N6 C17 H17B 109.4 . . ?
H18A C18 H18B 108.2 . . ?
N7 C18 H18A 109.7 . . ?
N7 C18 H18B 109.7 . . ?
N7 C18 C1AA 110.0(13) . . ?
C1AA C18 H18A 109.7 . . ?
C1AA C18 H18B 109.7 . . ?
H19A C19 H19B 109.5 . . ?
H19A C19 H19C 109.5 . . ?
H19B C19 H19C 109.5 . . ?
N18 C19 H19A 109.5 . . ?
N18 C19 H19B 109.5 . . ?
N18 C19 H19C 109.5 . . ?
H20A C20 H20B 109.5 . . ?
H20A C20 H20C 109.5 . . ?
H20B C20 H20C 109.5 . . ?
N7 C20 H20A 109.5 . . ?
N7 C20 H20B 109.5 . . ?
N7 C20 H20C 109.5 . . ?
H21A C21 H21B 107.6 . . ?
C22 C21 H21A 108.7 . . ?
C22 C21 H21B 108.7 . . ?
N8 C21 H21A 108.7 . . ?
N8 C21 H21B 108.7 . . ?
N8 C21 C22 114.1(14) . . ?
C21 C22 H22A 110.2 . . ?
C21 C22 H22B 110.2 . . ?
C21 C22 N9 107.4(12) . . ?
H22A C22 H22B 108.5 . . ?
N9 C22 H22A 110.2 . . ?
N9 C22 H22B 110.2 . . ?
H23A C23 H23B 107.8 . . ?
C24 C23 H23A 109.1 . . ?
C24 C23 H23B 109.1 . . ?
N8 C23 H23A 109.1 . . ?
N8 C23 H23B 109.1 . . ?
N8 C23 C24 112.5(13) . . ?
C23 C24 H24A 109.9 . . ?
C23 C24 H24B 109.9 . . ?
H24A C24 H24B 108.3 . . ?
N9 C24 C23 109.1(13) . . ?
N9 C24 H24A 109.9 . . ?
N9 C24 H24B 109.9 . . ?
H25A C25 H25B 107.7 . . ?
C26 C25 H25A 108.8 . . ?
C26 C25 H25B 108.8 . . ?
N8 C25 H25A 108.8 . . ?
N8 C25 H25B 108.8 . . ?
N8 C25 C26 113.6(13) . . ?
C25 C26 H26A 110.3 . . ?
C25 C26 H26B 110.3 . . ?
H26A C26 H26B 108.5 . . ?
N9 C26 C25 107.3(13) . . ?
N9 C26 H26A 110.3 . . ?
N9 C26 H26B 110.3 . . ?
H27A C27 H27B 109.5 . . ?
H27A C27 H27C 109.5 . . ?
H27B C27 H27C 109.5 . . ?
N9 C27 H27A 109.5 . . ?
N9 C27 H27B 109.5 . . ?
N9 C27 H27C 109.5 . . ?
H28A C28 H28B 108.3 . . ?
C29 C28 H28A 109.8 . . ?
C29 C28 H28B 109.8 . . ?
N10 C28 H28A 109.8 . . ?
N10 C28 H28B 109.8 . . ?
N10 C28 C29 109.3(12) . . ?
C28 C29 H29A 109.1 . . ?
C28 C29 H29B 109.1 . . ?
H29A C29 H29B 107.8 . . ?
N11 C29 C28 112.5(14) . . ?
N11 C29 H29A 109.1 . . ?
N11 C29 H29B 109.1 . . ?
H30A C30 H30B 108.2 . . ?
C31 C30 H30A 109.7 . . ?
C31 C30 H30B 109.7 . . ?
N10 C30 H30A 109.7 . . ?
N10 C30 H30B 109.7 . . ?
N10 C30 C31 109.7(13) . . ?
C30 C31 H31A 109.1 . . ?
C30 C31 H31B 109.1 . . ?
H31A C31 H31B 107.8 . . ?
N11 C31 C30 112.7(12) . . ?
N11 C31 H31A 109.1 . . ?
N11 C31 H31B 109.1 . . ?
H32A C32 H32B 108.4 . . ?
C33 C32 H32A 110.1 . . ?
C33 C32 H32B 110.1 . . ?
N10 C32 H32A 110.1 . . ?
N10 C32 H32B 110.1 . . ?
N10 C32 C33 108.2(14) . . ?
C32 C33 H33A 109.0 . . ?
C32 C33 H33B 109.0 . . ?
H33A C33 H33B 107.8 . . ?
N11 C33 C32 113.1(14) . . ?
N11 C33 H33A 109.0 . . ?
N11 C33 H33B 109.0 . . ?
H34A C34 H34B 109.5 . . ?
H34A C34 H34C 109.5 . . ?
H34B C34 H34C 109.5 . . ?
N10 C34 H34A 109.5 . . ?
N10 C34 H34B 109.5 . . ?
N10 C34 H34C 109.5 . . ?
H35A C35 H35B 108.1 . . ?
C36 C35 H35A 109.6 . . ?
C36 C35 H35B 109.6 . . ?
N12 C35 H35A 109.6 . . ?
N12 C35 H35B 109.6 . . ?
N12 C35 C36 110.4(13) . . ?
C35 C36 H36A 109.8 . . ?
C35 C36 H36B 109.8 . . ?
H36A C36 H36B 108.2 . . ?
N13 C36 C35 109.4(13) . . ?
N13 C36 H36A 109.8 . . ?
N13 C36 H36B 109.8 . . ?
H37A C37 H37B 107.8 . . ?
C38 C37 H37A 109.1 . . ?
C38 C37 H37B 109.1 . . ?
N12 C37 H37A 109.1 . . ?
N12 C37 H37B 109.1 . . ?
N12 C37 C38 112.7(14) . . ?
C37 C38 H38A 110.1 . . ?
C37 C38 H38B 110.1 . . ?
H38A C38 H38B 108.4 . . ?
N13 C38 C37 108.2(14) . . ?
N13 C38 H38A 110.1 . . ?
N13 C38 H38B 110.1 . . ?
H39A C39 H39B 108.0 . . ?
C40 C39 H39A 109.5 . . ?
C40 C39 H39B 109.5 . . ?
C40 C39 N12 110.9(14) . . ?
N12 C39 H39A 109.5 . . ?
N12 C39 H39B 109.5 . . ?
C39 C40 H40A 109.6 . . ?
C39 C40 H40B 109.6 . . ?
C39 C40 N13 110.2(14) . . ?
H40A C40 H40B 108.1 . . ?
N13 C40 H40A 109.6 . . ?
N13 C40 H40B 109.6 . . ?
H41A C41 H41B 107.8 . . ?
C42 C41 H41A 109.0 . . ?
C42 C41 H41B 109.0 . . ?
N15 C41 H41A 109.0 . . ?
N15 C41 H41B 109.0 . . ?
N15 C41 C42 113(2) . . ?
C41 C42 H42A 110.5 . . ?
C41 C42 H42B 110.5 . . ?
H42A C42 H42B 108.7 . . ?
N16 C42 C41 106.1(19) . . ?
N16 C42 H42A 110.5 . . ?
N16 C42 H42B 110.5 . . ?
H43A C43 H43B 108.2 . . ?
C44 C43 H43A 109.7 . . ?
C44 C43 H43B 109.7 . . ?
N15 C43 H43A 109.7 . . ?
N15 C43 H43B 109.7 . . ?
N15 C43 C44 110(2) . . ?
C43 C44 H44A 109.9 . . ?
C43 C44 H44B 109.9 . . ?
H44A C44 H44B 108.3 . . ?
N16 C44 C43 109(2) . . ?
N16 C44 H44A 109.9 . . ?
N16 C44 H44B 109.9 . . ?
H45A C45 H45B 107.9 . . ?
C46 C45 H45A 109.2 . . ?
C46 C45 H45B 109.2 . . ?
N15 C45 H45A 109.2 . . ?
N15 C45 H45B 109.2 . . ?
N15 C45 C46 112(2) . . ?
C45 C46 H46A 110.3 . . ?
C45 C46 H46B 110.3 . . ?
H46A C46 H46B 108.5 . . ?
N16 C46 C45 107(2) . . ?
N16 C46 H46A 110.3 . . ?
N16 C46 H46B 110.3 . . ?
H47A C47 H47B 109.5 . . ?
H47A C47 H47C 109.5 . . ?
H47B C47 H47C 109.5 . . ?
N16 C47 H47A 109.5 . . ?
N16 C47 H47B 109.5 . . ?
N16 C47 H47C 109.5 . . ?
H48A C48 H48B 108.3 . . ?
C49 C48 H48A 109.8 . . ?
C49 C48 H48B 109.8 . . ?
N17 C48 H48A 109.8 . . ?
N17 C48 H48B 109.8 . . ?
N17 C48 C49 109(2) . . ?
C48 C49 H49A 109.7 . . ?
C48 C49 H49B 109.7 . . ?
H49A C49 H49B 108.2 . . ?
N18 C49 C48 110(2) . . ?
N18 C49 H49A 109.7 . . ?
N18 C49 H49B 109.7 . . ?
H50A C50 H50B 108.3 . . ?
C51 C50 H50A 109.9 . . ?
C51 C50 H50B 109.9 . . ?
N17 C50 H50A 109.9 . . ?
N17 C50 H50B 109.9 . . ?
N17 C50 C51 109(2) . . ?
C50 C51 H51A 109.3 . . ?
C50 C51 H51B 109.3 . . ?
H51A C51 H51B 108.0 . . ?
N18 C51 C50 112(2) . . ?
N18 C51 H51A 109.3 . . ?
N18 C51 H51B 109.3 . . ?
H52A C52 H52B 107.8 . . ?
C53 C52 H52A 109.1 . . ?
C53 C52 H52B 109.1 . . ?
N17 C52 H52A 109.1 . . ?
N17 C52 H52B 109.1 . . ?
N17 C52 C53 112(2) . . ?
C52 C53 H53A 110.4 . . ?
C52 C53 H53B 110.4 . . ?
H53A C53 H53B 108.6 . . ?
N18 C53 C52 106.7(19) . . ?
N18 C53 H53A 110.4 . . ?
N18 C53 H53B 110.4 . . ?
C2 N1 Ag1 108.2(9) . . ?
C2 N1 C6 109.3(13) . . ?
C4 N1 Ag1 116.2(10) . . ?
C4 N1 C2 108.2(14) . . ?
C4 N1 C6 106.9(12) . . ?
C6 N1 Ag1 107.8(10) . . ?
C1 N2 C3 110.6(12) . . ?
C1 N2 C5 108.9(13) . . ?
C1 N2 C2AA 109.0(12) . . ?
C3 N2 C5 110.9(12) . . ?
C2AA N2 C3 110.6(12) . . ?
C2AA N2 C5 106.7(13) . . ?
C9 N4 C7 108.7(13) . . ?
C9 N4 C11 109.6(13) . . ?
C9 N4 C13 110.4(13) . . ?
C11 N4 C7 107.9(14) . . ?
C11 N4 C13 110.7(12) . . ?
C13 N4 C7 109.5(12) . . ?
C8 N5 Ag3 115.7(10) . . ?
C8 N5 C10 108.0(13) . . ?
C8 N5 C12 108.9(13) . . ?
C10 N5 Ag3 107.2(9) . . ?
C10 N5 C12 108.2(13) . . ?
C12 N5 Ag3 108.7(9) . . ?
C15 N6 Ag5 110.3(9) . . ?
C15 N6 C17 108.6(13) . . ?
C17 N6 Ag5 104.6(9) . . ?
C1AA N6 Ag5 117.2(9) . . ?
C1AA N6 C15 107.7(13) . . ?
C1AA N6 C17 108.1(12) . . ?
C16 N7 C18 109.5(14) . . ?
C16 N7 C20 109.8(13) . . ?
C18 N7 C20 111.4(12) . . ?
C0AA N7 C16 106.6(13) . . ?
C0AA N7 C18 108.2(14) . . ?
C0AA N7 C20 111.2(13) . . ?
C21 N8 Ag7 118.3(10) . . ?
C21 N8 C23 107.6(12) . . ?
C23 N8 Ag7 109.3(9) . . ?
C25 N8 Ag7 105.8(9) . . ?
C25 N8 C21 107.6(13) . . ?
C25 N8 C23 107.8(13) . . ?
C24 N9 C22 108.2(13) . . ?
C24 N9 C26 108.9(11) . . ?
C24 N9 C27 110.0(12) . . ?
C26 N9 C22 109.3(12) . . ?
C27 N9 C22 110.2(12) . . ?
C27 N9 C26 110.2(13) . . ?
C28 N10 C30 108.5(13) . . ?
C28 N10 C32 108.5(13) . . ?
C30 N10 C32 107.9(12) . . ?
C34 N10 C28 111.7(12) . . ?
C34 N10 C30 110.6(13) . . ?
C34 N10 C32 109.6(14) . . ?
C29 N11 Ag11 105.7(10) . . ?
C29 N11 C31 108.1(13) . . ?
C29 N11 C33 109.1(12) . . ?
C31 N11 Ag11 110.0(9) . . ?
C33 N11 Ag11 117.8(10) . . ?
C33 N11 C31 105.9(13) . . ?
C35 N12 Ag15 104.0(9) . . ?
C35 N12 C39 108.2(13) . . ?
C37 N12 Ag15 117.1(10) . . ?
C37 N12 C35 111.6(15) . . ?
C37 N12 C39 106.3(12) . . ?
C39 N12 Ag15 109.4(10) . . ?
C14 N13 C38 110.1(13) . . ?
C14 N13 C40 111.1(13) . . ?
C36 N13 C14 110.7(13) . . ?
C36 N13 C38 109.5(13) . . ?
C36 N13 C40 107.6(13) . . ?
C38 N13 C40 107.8(14) . . ?
C41 N15 C43 106.6(19) . . ?
C41 N15 H15 109.8 . . ?
C43 N15 H15 109.8 . . ?
C45 N15 C41 111.5(19) . . ?
C45 N15 C43 109.4(19) . . ?
C45 N15 H15 109.8 . . ?
C45A N15 H15A 109.2 . . ?
C41A N15 H15A 109.2 . . ?
C41A N15 C45A 106(3) . . ?
C43A N15 H15A 109.2 . . ?
C43A N15 C45A 110(3) . . ?
C43A N15 C41A 113(3) . . ?
C44 N16 C42 109.2(18) . . ?
C44 N16 C46 108.7(17) . . ?
C44 N16 C47 108.1(16) . . ?
C46 N16 C42 110.4(18) . . ?
C47 N16 C42 107.7(14) . . ?
C47 N16 C46 112.6(16) . . ?
C47 N16 C42A 112(2) . . ?
C47 N16 C44A 107(2) . . ?
C46A N16 C47 111(2) . . ?
C46A N16 C42A 117(3) . . ?
C46A N16 C44A 104(3) . . ?
C42A N16 C44A 105(3) . . ?
C48 N17 C50 106.8(18) . . ?
C52 N17 C48 113.9(18) . . ?
C52 N17 C50 107.3(19) . . ?
C48A N17 C50A 108(3) . . ?
C48A N17 C52A 109(3) . . ?
C50A N17 C52A 113(3) . . ?
C19 N18 C49 109.8(16) . . ?
C19 N18 C51 110.5(16) . . ?
C19 N18 C53 109.8(14) . . ?
C19 N18 C49A 114(2) . . ?
C19 N18 C51A 111(2) . . ?
C19 N18 C53A 113(2) . . ?
C49 N18 C53 109.3(18) . . ?
C51 N18 C49 107.4(17) . . ?
C51 N18 C53 109.9(18) . . ?
C51A N18 C49A 110(3) . . ?
C53A N18 C49A 104(3) . . ?
C53A N18 C51A 106(3) . . ?
C15 C0AA H0AA 109.2 . . ?
C15 C0AA H0AB 109.2 . . ?
N7 C0AA C15 112.0(14) . . ?
N7 C0AA H0AA 109.2 . . ?
N7 C0AA H0AB 109.2 . . ?
H0AA C0AA H0AB 107.9 . . ?
C18 C1AA H1AA 109.3 . . ?
C18 C1AA H1AB 109.3 . . ?
N6 C1AA C18 111.8(14) . . ?
N6 C1AA H1AA 109.3 . . ?
N6 C1AA H1AB 109.3 . . ?
H1AA C1AA H1AB 107.9 . . ?
C4 C2AA H2AA 110.0 . . ?
C4 C2AA H2AB 110.0 . . ?
N2 C2AA C4 108.4(13) . . ?
N2 C2AA H2AA 110.0 . . ?
N2 C2AA H2AB 110.0 . . ?
H2AA C2AA H2AB 108.4 . . ?
N18 C49A H49C 109.9 . . ?
N18 C49A H49D 109.9 . . ?
H49C C49A H49D 108.3 . . ?
C48A C49A N18 109(4) . . ?
C48A C49A H49C 109.9 . . ?
C48A C49A H49D 109.9 . . ?
N17 C48A C49A 113(4) . . ?
N17 C48A H48C 123.4 . . ?
C49A C48A H48C 123.4 . . ?
N17 C50A H50C 109.4 . . ?
N17 C50A H50D 109.4 . . ?
N17 C50A C51A 111(4) . . ?
H50C C50A H50D 108.0 . . ?
C51A C50A H50C 109.4 . . ?
C51A C50A H50D 109.3 . . ?
N18 C51A C50A 108(4) . . ?
N18 C51A H51C 110.1 . . ?
N18 C51A H51D 110.1 . . ?
C50A C51A H51C 110.1 . . ?
C50A C51A H51D 110.1 . . ?
H51C C51A H51D 108.5 . . ?
N18 C53A H53C 109.2 . . ?
N18 C53A H53D 109.2 . . ?
H53C C53A H53D 107.9 . . ?
C52A C53A N18 112(4) . . ?
C52A C53A H53C 109.2 . . ?
C52A C53A H53D 109.2 . . ?
N17 C52A C53A 110(4) . . ?
N17 C52A H52C 109.8 . . ?
N17 C52A H52D 109.8 . . ?
C53A C52A H52C 109.8 . . ?
C53A C52A H52D 109.8 . . ?
H52C C52A H52D 108.2 . . ?
N15 C45A H45C 109.3 . . ?
N15 C45A H45D 109.3 . . ?
N15 C45A C46A 112(4) . . ?
H45C C45A H45D 108.0 . . ?
C46A C45A H45C 109.3 . . ?
C46A C45A H45D 109.3 . . ?
N16 C46A C45A 108(4) . . ?
N16 C46A H46C 110.1 . . ?
N16 C46A H46D 110.1 . . ?
C45A C46A H46C 110.1 . . ?
C45A C46A H46D 110.1 . . ?
H46C C46A H46D 108.5 . . ?
N16 C42A H42C 109.9 . . ?
N16 C42A H42D 109.9 . . ?
H42C C42A H42D 108.3 . . ?
C41A C42A N16 109(4) . . ?
C41A C42A H42C 109.9 . . ?
C41A C42A H42D 109.9 . . ?
N15 C41A C42A 110(4) . . ?
N15 C41A H41C 109.7 . . ?
N15 C41A H41D 109.7 . . ?
C42A C41A H41C 109.7 . . ?
C42A C41A H41D 109.7 . . ?
H41C C41A H41D 108.2 . . ?
N15 C43A H43C 108.9 . . ?
N15 C43A H43D 108.9 . . ?
N15 C43A C44A 113(4) . . ?
H43C C43A H43D 107.7 . . ?
C44A C43A H43C 108.9 . . ?
C44A C43A H43D 108.9 . . ?
N16 C44A C43A 104(4) . . ?
N16 C44A H44C 110.9 . . ?
N16 C44A H44D 110.9 . . ?
C43A C44A H44C 110.9 . . ?
C43A C44A H44D 110.9 . . ?
H44C C44A H44D 108.9 . . ?

loop_
_geom_bond_atom_site_label_1
_geom_bond_atom_site_label_2
_geom_bond_distance
_geom_bond_site_symmetry_2
_geom_bond_publ_flag
Ag1 Ag2 2.982(2) 2_647 ?
Ag1 Br1 2.578(2) . ?
Ag1 Br2 2.742(2) . ?
Ag1 Br3 2.666(2) . ?
Ag1 N1 2.498(14) . ?
Ag2 Ag1 2.982(2) 2_657 ?
Ag2 Br1 2.746(2) . ?
Ag2 Br2 2.913(2) 2_657 ?
Ag2 Br2 2.819(2) 1_565 ?
Ag2 Br3 2.860(2) 1_565 ?
Ag3 Ag4 2.9767(17) 2_556 ?
Ag3 Br4 2.581(2) . ?
Ag3 Br5 2.666(2) . ?
Ag3 Br6 2.746(2) . ?
Ag3 N5 2.489(12) . ?
Ag4 Ag3 2.9767(17) 2_546 ?
Ag4 Br4 2.738(2) . ?
Ag4 Br5 2.866(2) 1_545 ?
Ag4 Br6 2.822(2) 1_545 ?
Ag4 Br6 2.912(2) 2_546 ?
Ag5 Ag6 2.9983(18) 2_646 ?
Ag5 Br7 2.627(2) . ?
Ag5 Br8 2.580(2) . ?
Ag5 Br9 2.817(2) 1_545 ?
Ag5 N6 2.536(12) . ?
Ag6 Ag5 2.9985(18) 2_656 ?
Ag6 Br7 2.815(2) 1_565 ?
Ag6 Br8 2.7282(19) . ?
Ag6 Br9 2.750(2) . ?
Ag6 Br9 2.7652(19) 2_646 ?
Ag7 Ag8 3.285(2) . ?
Ag7 Br12 2.609(2) . ?
Ag7 Br13 2.586(2) . ?
Ag7 Br15 2.800(2) 1_545 ?
Ag7 N8 2.511(12) . ?
Ag8 Ag9 3.164(2) . ?
Ag8 Ag10 3.099(2) . ?
Ag8 Br10 2.810(2) 1_565 ?
Ag8 Br11 2.703(2) . ?
Ag8 Br14 2.714(3) . ?
Ag8 Br15 2.909(2) 1_545 ?
Ag9 Ag10 2.970(2) 1_545 ?
Ag9 Br10 2.687(2) . ?
Ag9 Br11 2.650(2) . ?
Ag9 Br12 2.663(2) . ?
Ag9 Br15 3.000(2) 1_545 ?
Ag10 Ag9 2.970(2) 1_565 ?
Ag10 Br10 2.859(3) 1_565 ?
Ag10 Br13 2.629(2) . ?
Ag10 Br14 2.674(2) . ?
Ag10 Br15 2.770(2) . ?
Ag11 Ag13 3.293(2) . ?
Ag11 Br18 2.601(2) . ?
Ag11 Br19 2.585(2) . ?
Ag11 Br20 2.801(2) 1_565 ?
Ag11 N11 2.513(14) . ?
Ag12 Ag13 3.161(2) . ?
Ag12 Ag14 2.965(2) 1_565 ?
Ag12 Br16 2.658(3) . ?
Ag12 Br18 2.671(3) . ?
Ag12 Br20 2.990(2) 1_565 ?
Ag12 Br21 2.684(2) . ?
Ag13 Ag14 3.100(2) . ?
Ag13 Br16 2.705(2) . ?
Ag13 Br17 2.710(2) . ?
Ag13 Br20 2.905(2) 1_565 ?
Ag13 Br21 2.808(2) 1_545 ?
Ag14 Ag12 2.965(2) 1_545 ?
Ag14 Br17 2.676(2) . ?
Ag14 Br19 2.638(3) . ?
Ag14 Br20 2.772(2) . ?
Ag14 Br21 2.851(2) 1_545 ?
Ag15 Ag16 3.0032(19) 2_755 ?
Ag15 Br22 2.581(2) . ?
Ag15 Br23 2.8149(18) 1_565 ?
Ag15 Br24 2.630(2) . ?
Ag15 N12 2.566(14) . ?
Ag16 Ag15 3.0032(19) 2_745 ?
Ag16 Br22 2.734(2) . ?
Ag16 Br23 2.748(2) . ?
Ag16 Br23 2.769(2) 2_755 ?
Ag16 Br24 2.811(2) 1_545 ?
Br2 Ag2 2.913(2) 2_647 ?
Br2 Ag2 2.819(2) 1_545 ?
Br3 Ag2 2.860(2) 1_545 ?
Br5 Ag4 2.866(2) 1_565 ?
Br6 Ag4 2.823(2) 1_565 ?
Br6 Ag4 2.912(2) 2_556 ?
Br7 Ag6 2.815(2) 1_545 ?
Br9 Ag5 2.817(2) 1_565 ?
Br9 Ag6 2.7651(19) 2_656 ?
Br10 Ag8 2.810(2) 1_545 ?
Br10 Ag10 2.859(3) 1_545 ?
Br15 Ag7 2.800(2) 1_565 ?
Br15 Ag8 2.909(2) 1_565 ?
Br15 Ag9 3.000(2) 1_565 ?
Br20 Ag11 2.801(2) 1_545 ?
Br20 Ag12 2.990(2) 1_545 ?
Br20 Ag13 2.905(2) 1_545 ?
Br21 Ag13 2.808(2) 1_565 ?
Br21 Ag14 2.851(2) 1_565 ?
Br23 Ag15 2.8149(18) 1_545 ?
Br23 Ag16 2.769(2) 2_745 ?
Br24 Ag16 2.811(2) 1_565 ?
C1 H1A 0.9900 . ?
C1 H1B 0.9900 . ?
C1 C2 1.55(2) . ?
C1 N2 1.483(18) . ?
C2 H2A 0.9900 . ?
C2 H2B 0.9900 . ?
C2 N1 1.47(2) . ?
C3 H3A 0.9800 . ?
C3 H3B 0.9800 . ?
C3 H3C 0.9800 . ?
C3 N2 1.50(2) . ?
C4 H4A 0.9900 . ?
C4 H4B 0.9900 . ?
C4 N1 1.44(2) . ?
C4 C2AA 1.52(2) . ?
C5 H5A 0.9900 . ?
C5 H5B 0.9900 . ?
C5 C6 1.51(2) . ?
C5 N2 1.51(2) . ?
C6 H6A 0.9900 . ?
C6 H6B 0.9900 . ?
C6 N1 1.48(2) . ?
C7 H7A 0.9900 . ?
C7 H7B 0.9900 . ?
C7 C8 1.53(2) . ?
C7 N4 1.50(2) . ?
C8 H8A 0.9900 . ?
C8 H8B 0.9900 . ?
C8 N5 1.44(2) . ?
C9 H9A 0.9900 . ?
C9 H9B 0.9900 . ?
C9 C10 1.55(2) . ?
C9 N4 1.46(2) . ?
C10 H10A 0.9900 . ?
C10 H10B 0.9900 . ?
C10 N5 1.47(2) . ?
C11 H11A 0.9900 . ?
C11 H11B 0.9900 . ?
C11 C12 1.52(2) . ?
C11 N4 1.49(2) . ?
C12 H12A 0.9900 . ?
C12 H12B 0.9900 . ?
C12 N5 1.49(2) . ?
C13 H13A 0.9800 . ?
C13 H13B 0.9800 . ?
C13 H13C 0.9800 . ?
C13 N4 1.495(17) . ?
C14 H14A 0.9800 . ?
C14 H14B 0.9800 . ?
C14 H14C 0.9800 . ?
C14 N13 1.49(2) . ?
C15 H15B 0.9900 . ?
C15 H15C 0.9900 . ?
C15 N6 1.46(2) . ?
C15 C0AA 1.52(2) . ?
C16 H16A 0.9900 . ?
C16 H16B 0.9900 . ?
C16 C17 1.54(2) . ?
C16 N7 1.47(2) . ?
C17 H17A 0.9900 . ?
C17 H17B 0.9900 . ?
C17 N6 1.47(2) . ?
C18 H18A 0.9900 . ?
C18 H18B 0.9900 . ?
C18 N7 1.48(2) . ?
C18 C1AA 1.51(2) . ?
C19 H19A 0.9800 . ?
C19 H19B 0.9800 . ?
C19 H19C 0.9800 . ?
C19 N18 1.48(2) . ?
C20 H20A 0.9800 . ?
C20 H20B 0.9800 . ?
C20 H20C 0.9800 . ?
C20 N7 1.485(18) . ?
C21 H21A 0.9900 . ?
C21 H21B 0.9900 . ?
C21 C22 1.52(2) . ?
C21 N8 1.452(19) . ?
C22 H22A 0.9900 . ?
C22 H22B 0.9900 . ?
C22 N9 1.53(2) . ?
C23 H23A 0.9900 . ?
C23 H23B 0.9900 . ?
C23 C24 1.52(2) . ?
C23 N8 1.47(2) . ?
C24 H24A 0.9900 . ?
C24 H24B 0.9900 . ?
C24 N9 1.49(2) . ?
C25 H25A 0.9900 . ?
C25 H25B 0.9900 . ?
C25 C26 1.54(2) . ?
C25 N8 1.44(2) . ?
C26 H26A 0.9900 . ?
C26 H26B 0.9900 . ?
C26 N9 1.51(2) . ?
C27 H27A 0.9800 . ?
C27 H27B 0.9800 . ?
C27 H27C 0.9800 . ?
C27 N9 1.491(19) . ?
C28 H28A 0.9900 . ?
C28 H28B 0.9900 . ?
C28 C29 1.54(2) . ?
C28 N10 1.49(2) . ?
C29 H29A 0.9900 . ?
C29 H29B 0.9900 . ?
C29 N11 1.433(19) . ?
C30 H30A 0.9900 . ?
C30 H30B 0.9900 . ?
C30 C31 1.51(2) . ?
C30 N10 1.496(19) . ?
C31 H31A 0.9900 . ?
C31 H31B 0.9900 . ?
C31 N11 1.477(19) . ?
C32 H32A 0.9900 . ?
C32 H32B 0.9900 . ?
C32 C33 1.53(2) . ?
C32 N10 1.52(2) . ?
C33 H33A 0.9900 . ?
C33 H33B 0.9900 . ?
C33 N11 1.47(2) . ?
C34 H34A 0.9800 . ?
C34 H34B 0.9800 . ?
C34 H34C 0.9800 . ?
C34 N10 1.47(2) . ?
C35 H35A 0.9900 . ?
C35 H35B 0.9900 . ?
C35 C36 1.55(2) . ?
C35 N12 1.44(2) . ?
C36 H36A 0.9900 . ?
C36 H36B 0.9900 . ?
C36 N13 1.470(18) . ?
C37 H37A 0.9900 . ?
C37 H37B 0.9900 . ?
C37 C38 1.52(2) . ?
C37 N12 1.42(2) . ?
C38 H38A 0.9900 . ?
C38 H38B 0.9900 . ?
C38 N13 1.50(2) . ?
C39 H39A 0.9900 . ?
C39 H39B 0.9900 . ?
C39 C40 1.48(2) . ?
C39 N12 1.49(2) . ?
C40 H40A 0.9900 . ?
C40 H40B 0.9900 . ?
C40 N13 1.51(2) . ?
C41 H41A 0.9900 . ?
C41 H41B 0.9900 . ?
C41 C42 1.54(4) . ?
C41 N15 1.44(3) . ?
C42 H42A 0.9900 . ?
C42 H42B 0.9900 . ?
C42 N16 1.54(3) . ?
C43 H43A 0.9900 . ?
C43 H43B 0.9900 . ?
C43 C44 1.55(4) . ?
C43 N15 1.48(3) . ?
C44 H44A 0.9900 . ?
C44 H44B 0.9900 . ?
C44 N16 1.46(3) . ?
C45 H45A 0.9900 . ?
C45 H45B 0.9900 . ?
C45 C46 1.55(4) . ?
C45 N15 1.43(3) . ?
C46 H46A 0.9900 . ?
C46 H46B 0.9900 . ?
C46 N16 1.51(3) . ?
C47 H47A 0.9800 . ?
C47 H47B 0.9800 . ?
C47 H47C 0.9800 . ?
C47 N16 1.48(2) . ?
C48 H48A 0.9900 . ?
C48 H48B 0.9900 . ?
C48 C49 1.54(4) . ?
C48 N17 1.51(3) . ?
C49 H49A 0.9900 . ?
C49 H49B 0.9900 . ?
C49 N18 1.51(3) . ?
C50 H50A 0.9900 . ?
C50 H50B 0.9900 . ?
C50 C51 1.52(4) . ?
C50 N17 1.52(3) . ?
C51 H51A 0.9900 . ?
C51 H51B 0.9900 . ?
C51 N18 1.49(3) . ?
C52 H52A 0.9900 . ?
C52 H52B 0.9900 . ?
C52 C53 1.57(4) . ?
C52 N17 1.42(3) . ?
C53 H53A 0.9900 . ?
C53 H53B 0.9900 . ?
C53 N18 1.52(3) . ?
N2 C2AA 1.49(2) . ?
N6 C1AA 1.462(19) . ?
N7 C0AA 1.45(2) . ?
N15 H15 1.0000 . ?
N15 H15A 1.0000 . ?
N15 C45A 1.48(5) . ?
N15 C41A 1.46(5) . ?
N15 C43A 1.39(5) . ?
N16 C46A 1.48(5) . ?
N16 C42A 1.55(5) . ?
N16 C44A 1.57(5) . ?
N17 C48A 1.38(5) . ?
N17 C50A 1.41(5) . ?
N17 C52A 1.43(5) . ?
N18 C49A 1.53(4) . ?
N18 C51A 1.52(5) . ?
N18 C53A 1.51(5) . ?
C0AA H0AA 0.9900 . ?
C0AA H0AB 0.9900 . ?
C1AA H1AA 0.9900 . ?
C1AA H1AB 0.9900 . ?
C2AA H2AA 0.9900 . ?
C2AA H2AB 0.9900 . ?
C49A H49C 0.9900 . ?
C49A H49D 0.9900 . ?
C49A C48A 1.50(6) . ?
C48A H48C 0.9500 . ?
C50A H50C 0.9900 . ?
C50A H50D 0.9900 . ?
C50A C51A 1.58(6) . ?
C51A H51C 0.9900 . ?
C51A H51D 0.9900 . ?
C53A H53C 0.9900 . ?
C53A H53D 0.9900 . ?
C53A C52A 1.50(6) . ?
C52A H52C 0.9900 . ?
C52A H52D 0.9900 . ?
C45A H45C 0.9900 . ?
C45A H45D 0.9900 . ?
C45A C46A 1.52(7) . ?
C46A H46C 0.9900 . ?
C46A H46D 0.9900 . ?
C42A H42C 0.9900 . ?
C42A H42D 0.9900 . ?
C42A C41A 1.50(7) . ?
C41A H41C 0.9900 . ?
C41A H41D 0.9900 . ?
C43A H43C 0.9900 . ?
C43A H43D 0.9900 . ?
C43A C44A 1.58(7) . ?
C44A H44C 0.9900 . ?
C44A H44D 0.9900 . ?

loop_
_geom_torsion_atom_site_label_1
_geom_torsion_atom_site_label_2
_geom_torsion_atom_site_label_3
_geom_torsion_atom_site_label_4
_geom_torsion
_geom_torsion_site_symmetry_1
_geom_torsion_site_symmetry_2
_geom_torsion_site_symmetry_3
_geom_torsion_site_symmetry_4
_geom_torsion_publ_flag
Ag5 N6 C1AA C18 178.6(12) . . . . ?
C1 C2 N1 Ag1 179.2(12) . . . . ?
C1 C2 N1 C4 52.4(18) . . . . ?
C1 C2 N1 C6 -63.7(18) . . . . ?
C1 N2 C2AA C4 53.3(18) . . . . ?
C2 C1 N2 C3 174.6(14) . . . . ?
C2 C1 N2 C5 52.5(18) . . . . ?
C2 C1 N2 C2AA -63.6(18) . . . . ?
C3 N2 C2AA C4 175.1(13) . . . . ?
C5 C6 N1 Ag1 170.1(10) . . . . ?
C5 C6 N1 C2 52.7(17) . . . . ?
C5 C6 N1 C4 -64.3(17) . . . . ?
C5 N2 C2AA C4 -64.3(15) . . . . ?
C6 C5 N2 C1 -63.8(16) . . . . ?
C6 C5 N2 C3 174.2(12) . . . . ?
C6 C5 N2 C2AA 53.7(15) . . . . ?
C7 C8 N5 Ag3 173.5(12) . . . . ?
C7 C8 N5 C10 53.4(19) . . . . ?
C7 C8 N5 C12 -63.8(19) . . . . ?
C8 C7 N4 C9 -64.8(17) . . . . ?
C8 C7 N4 C11 54.1(17) . . . . ?
C8 C7 N4 C13 174.6(14) . . . . ?
C9 C10 N5 Ag3 170.5(11) . . . . ?
C9 C10 N5 C8 -64.2(17) . . . . ?
C9 C10 N5 C12 53.5(17) . . . . ?
C10 C9 N4 C7 53.9(18) . . . . ?
C10 C9 N4 C11 -63.9(18) . . . . ?
C10 C9 N4 C13 173.9(14) . . . . ?
C11 C12 N5 Ag3 177.1(12) . . . . ?
C11 C12 N5 C8 50.2(19) . . . . ?
C11 C12 N5 C10 -66.9(17) . . . . ?
C12 C11 N4 C7 -67.2(17) . . . . ?
C12 C11 N4 C9 51.0(19) . . . . ?
C12 C11 N4 C13 173.0(14) . . . . ?
C15 N6 C1AA C18 -56.5(19) . . . . ?
C16 C17 N6 Ag5 177.3(11) . . . . ?
C16 C17 N6 C15 59.6(17) . . . . ?
C16 C17 N6 C1AA -57.0(18) . . . . ?
C16 N7 C0AA C15 63.3(18) . . . . ?
C17 C16 N7 C18 59.0(17) . . . . ?
C17 C16 N7 C20 -178.3(14) . . . . ?
C17 C16 N7 C0AA -57.8(18) . . . . ?
C17 N6 C1AA C18 60.7(18) . . . . ?
C18 N7 C0AA C15 -54.4(18) . . . . ?
C19 N18 C49A C48A -174(3) . . . . ?
C19 N18 C51A C50A -180(3) . . . . ?
C19 N18 C53A C52A -176(3) . . . . ?
C20 N7 C0AA C15 -177.0(14) . . . . ?
C21 C22 N9 C24 -60.1(16) . . . . ?
C21 C22 N9 C26 58.4(17) . . . . ?
C21 C22 N9 C27 179.6(13) . . . . ?
C22 C21 N8 Ag7 -178.7(11) . . . . ?
C22 C21 N8 C23 56.9(19) . . . . ?
C22 C21 N8 C25 -59.0(18) . . . . ?
C23 C24 N9 C22 59.3(16) . . . . ?
C23 C24 N9 C26 -59.4(17) . . . . ?
C23 C24 N9 C27 179.7(13) . . . . ?
C24 C23 N8 Ag7 172.5(10) . . . . ?
C24 C23 N8 C21 -57.9(18) . . . . ?
C24 C23 N8 C25 57.9(16) . . . . ?
C25 C26 N9 C22 -58.7(16) . . . . ?
C25 C26 N9 C24 59.3(16) . . . . ?
C25 C26 N9 C27 -180.0(14) . . . . ?
C26 C25 N8 Ag7 -174.4(11) . . . . ?
C26 C25 N8 C21 58.2(18) . . . . ?
C26 C25 N8 C23 -57.6(17) . . . . ?
C28 C29 N11 Ag11 -176.3(11) . . . . ?
C28 C29 N11 C31 -58.5(18) . . . . ?
C28 C29 N11 C33 56.1(18) . . . . ?
C29 C28 N10 C30 56.9(17) . . . . ?
C29 C28 N10 C32 -60.0(17) . . . . ?
C29 C28 N10 C34 179.1(14) . . . . ?
C30 C31 N11 Ag11 171.6(11) . . . . ?
C30 C31 N11 C29 56.6(19) . . . . ?
C30 C31 N11 C33 -60.2(17) . . . . ?
C31 C30 N10 C28 -59.1(17) . . . . ?
C31 C30 N10 C32 58.2(17) . . . . ?
C31 C30 N10 C34 178.1(14) . . . . ?
C32 C33 N11 Ag11 -177.9(10) . . . . ?
C32 C33 N11 C29 -57.6(18) . . . . ?
C32 C33 N11 C31 58.6(16) . . . . ?
C33 C32 N10 C28 58.3(16) . . . . ?
C33 C32 N10 C30 -59.0(16) . . . . ?
C33 C32 N10 C34 -179.5(12) . . . . ?
C35 C36 N13 C14 -177.1(14) . . . . ?
C35 C36 N13 C38 61.4(19) . . . . ?
C35 C36 N13 C40 -55.5(18) . . . . ?
C36 C35 N12 Ag15 179.0(12) . . . . ?
C36 C35 N12 C37 -53.9(19) . . . . ?
C36 C35 N12 C39 62.7(18) . . . . ?
C37 C38 N13 C14 -178.2(13) . . . . ?
C37 C38 N13 C36 -56.3(19) . . . . ?
C37 C38 N13 C40 60.5(16) . . . . ?
C38 C37 N12 Ag15 179.4(11) . . . . ?
C38 C37 N12 C35 59.7(18) . . . . ?
C38 C37 N12 C39 -58.0(19) . . . . ?
C39 C40 N13 C14 -175.6(13) . . . . ?
C39 C40 N13 C36 63.2(18) . . . . ?
C39 C40 N13 C38 -54.8(17) . . . . ?
C40 C39 N12 Ag15 -168.4(11) . . . . ?
C40 C39 N12 C35 -55.8(17) . . . . ?
C40 C39 N12 C37 64.2(17) . . . . ?
C41 C42 N16 C44 -62(3) . . . . ?
C41 C42 N16 C46 58(3) . . . . ?
C41 C42 N16 C47 -179(2) . . . . ?
C42 C41 N15 C43 59(3) . . . . ?
C42 C41 N15 C45 -60(3) . . . . ?
C43 C44 N16 C42 57(3) . . . . ?
C43 C44 N16 C46 -63(3) . . . . ?
C43 C44 N16 C47 174(2) . . . . ?
C44 C43 N15 C41 -64(3) . . . . ?
C44 C43 N15 C45 56(3) . . . . ?
C45 C46 N16 C42 -61(2) . . . . ?
C45 C46 N16 C44 59(3) . . . . ?
C45 C46 N16 C47 178.8(18) . . . . ?
C46 C45 N15 C41 57(3) . . . . ?
C46 C45 N15 C43 -61(3) . . . . ?
C47 N16 C46A C45A -175(3) . . . . ?
C47 N16 C42A C41A 175(3) . . . . ?
C47 N16 C44A C43A 178(3) . . . . ?
C48 C49 N18 C19 -178.3(18) . . . . ?
C48 C49 N18 C51 -58(2) . . . . ?
C48 C49 N18 C53 61(2) . . . . ?
C49 C48 N17 C50 63(2) . . . . ?
C49 C48 N17 C52 -55(3) . . . . ?
C50 C51 N18 C19 -179(2) . . . . ?
C50 C51 N18 C49 61(3) . . . . ?
C50 C51 N18 C53 -57(3) . . . . ?
C51 C50 N17 C48 -60(3) . . . . ?
C51 C50 N17 C52 62(3) . . . . ?
C52 C53 N18 C19 177(2) . . . . ?
C52 C53 N18 C49 -62(3) . . . . ?
C52 C53 N18 C51 55(3) . . . . ?
C53 C52 N17 C48 54(3) . . . . ?
C53 C52 N17 C50 -64(3) . . . . ?
N1 C4 C2AA N2 10(2) . . . . ?
N2 C1 C2 N1 9(2) . . . . ?
N2 C5 C6 N1 9.6(17) . . . . ?
N4 C7 C8 N5 10(2) . . . . ?
N4 C9 C10 N5 10(2) . . . . ?
N4 C11 C12 N5 13(2) . . . . ?
N6 C15 C0AA N7 -6(2) . . . . ?
N7 C16 C17 N6 -2(2) . . . . ?
N7 C18 C1AA N6 -4(2) . . . . ?
N8 C21 C22 N9 1(2) . . . . ?
N8 C23 C24 N9 0.1(19) . . . . ?
N8 C25 C26 N9 -0.1(19) . . . . ?
N10 C28 C29 N11 2.1(19) . . . . ?
N10 C30 C31 N11 2(2) . . . . ?
N10 C32 C33 N11 0.0(18) . . . . ?
N12 C35 C36 N13 -6(2) . . . . ?
N12 C37 C38 N13 -3(2) . . . . ?
N12 C39 C40 N13 -6.8(19) . . . . ?
N15 C41 C42 N16 2(3) . . . . ?
N15 C43 C44 N16 6(3) . . . . ?
N15 C45 C46 N16 3(3) . . . . ?
N15 C45A C46A N16 -11(6) . . . . ?
N15 C43A C44A N16 1(5) . . . . ?
N16 C42A C41A N15 13(6) . . . . ?
N17 C48 C49 N18 -3(3) . . . . ?
N17 C50 C51 N18 -2(3) . . . . ?
N17 C52 C53 N18 5(3) . . . . ?
N17 C50A C51A N18 0(5) . . . . ?
N18 C49A C48A N17 -10(6) . . . . ?
N18 C53A C52A N17 -8(5) . . . . ?
C0AA C15 N6 Ag5 -169.2(11) . . . . ?
C0AA C15 N6 C17 -55.1(17) . . . . ?
C0AA C15 N6 C1AA 61.8(17) . . . . ?
C1AA C18 N7 C16 -56.2(18) . . . . ?
C1AA C18 N7 C20 -177.8(14) . . . . ?
C1AA C18 N7 C0AA 59.6(18) . . . . ?
C2AA C4 N1 Ag1 173.9(11) . . . . ?
C2AA C4 N1 C2 -64.1(17) . . . . ?
C2AA C4 N1 C6 53.6(19) . . . . ?
C49A N18 C51A C50A 55(4) . . . . ?
C49A N18 C53A C52A -53(4) . . . . ?
C48A N17 C50A C51A -61(4) . . . . ?
C48A N17 C52A C53A 65(4) . . . . ?
C50A N17 C48A C49A 68(5) . . . . ?
C50A N17 C52A C53A -55(5) . . . . ?
C51A N18 C49A C48A -50(5) . . . . ?
C51A N18 C53A C52A 63(4) . . . . ?
C53A N18 C49A C48A 62(4) . . . . ?
C53A N18 C51A C50A -57(4) . . . . ?
C52A N17 C48A C49A -55(5) . . . . ?
C52A N17 C50A C51A 60(5) . . . . ?
C45A N15 C41A C42A -68(5) . . . . ?
C45A N15 C43A C44A 58(5) . . . . ?
C46A N16 C42A C41A 46(5) . . . . ?
C46A N16 C44A C43A -64(4) . . . . ?
C42A N16 C46A C45A -46(5) . . . . ?
C42A N16 C44A C43A 59(4) . . . . ?
C41A N15 C45A C46A 69(5) . . . . ?
C41A N15 C43A C44A -60(5) . . . . ?
C43A N15 C45A C46A -54(5) . . . . ?
C43A N15 C41A C42A 52(5) . . . . ?
C44A N16 C46A C45A 69(5) . . . . ?
C44A N16 C42A C41A -69(5) . . . . ?

loop_
_twin_individual_id
_twin_individual_mass_fraction_refined
1 0.944(10)
2 0.056(10)
